data_4303797
loop_
_publ_author_name
'Ginger E. Sigmon'
'Brittany Weaver'
'Karrie-Ann Kubatko'
'Peter C. Burns'

_publ_section_title
;
Crown and Bowl-Shaped Clusters of Uranyl Polyhedra
;
_journal_name_full 'Inorganic Chemistry'
_journal_page_first 10907
_journal_page_last 10909
_journal_paper_doi 10.1021/ic9020355
_journal_volume 48
_journal_year 2009
_chemical_formula_sum 'Cs6.82 Na18 O212 U26'
_chemical_formula_weight 10901.84
_chemical_name_systematic
; 
 Cesium sodium uranyl peroxide hydroxide 
;
_space_group_IT_number 14
_space_group_name_Hall '-P 2ybc'
_symmetry_cell_setting monoclinic
_symmetry_space_group_name_Hall '-P 2ybc'
_symmetry_space_group_name_H-M 'P 1 21/c 1'
_atom_sites_solution_hydrogens none
_atom_sites_solution_primary direct
_atom_sites_solution_secondary difmap
_audit_creation_method SHELXL-97
_cell_angle_alpha 90.00
_cell_angle_beta 124.978(13)
_cell_angle_gamma 90.00
_cell_formula_units_Z 2
_cell_length_a 20.369(6)
_cell_length_b 19.760(6)
_cell_length_c 32.864(7)
_cell_measurement_temperature 120(2)
_cell_volume 10838(5)
_computing_cell_refinement 'SMART-NT v5.0'
_computing_data_collection 'SMART-NT v5.0'
_computing_data_reduction 'SMART-NT v5.0'
_computing_molecular_graphics 'CrystalMaker v2.1'
_computing_structure_refinement 'SHELXL-97 (Sheldrick, 1997)'
_computing_structure_solution 'SHELXS-97 (Sheldrick, 1990)'
_diffrn_ambient_temperature 120(2)
_diffrn_measured_fraction_theta_full 1.000
_diffrn_measured_fraction_theta_max 1.000
_diffrn_measurement_device_type 'Bruker PLATFORM with a SMART CCD detector'
_diffrn_measurement_method \w
_diffrn_radiation_monochromator graphite
_diffrn_radiation_source 'fine-focus sealed tube'
_diffrn_radiation_type MoK\a
_diffrn_radiation_wavelength 0.71073
_diffrn_reflns_av_R_equivalents 0.3080
_diffrn_reflns_av_sigmaI/netI 0.3192
_diffrn_reflns_limit_h_max 21
_diffrn_reflns_limit_h_min -21
_diffrn_reflns_limit_k_max 21
_diffrn_reflns_limit_k_min -21
_diffrn_reflns_limit_l_max 35
_diffrn_reflns_limit_l_min -35
_diffrn_reflns_number 93626
_diffrn_reflns_theta_full 22.50
_diffrn_reflns_theta_max 22.50
_diffrn_reflns_theta_min 1.51
_exptl_absorpt_coefficient_mu 20.632
_exptl_absorpt_correction_T_max 0.350
_exptl_absorpt_correction_T_min 0.171
_exptl_absorpt_correction_type psi-scan
_exptl_crystal_colour orange
_exptl_crystal_density_diffrn 3.341
_exptl_crystal_density_method 'not measured'
_exptl_crystal_description blocky
_exptl_crystal_F_000 9323
_exptl_crystal_size_max 0.150
_exptl_crystal_size_mid 0.100
_exptl_crystal_size_min 0.050
_refine_diff_density_max 2.957
_refine_diff_density_min -2.904
_refine_diff_density_rms 0.438
_refine_ls_extinction_method none
_refine_ls_goodness_of_fit_ref 0.726
_refine_ls_hydrogen_treatment none
_refine_ls_matrix_type full
_refine_ls_number_parameters 619
_refine_ls_number_reflns 14158
_refine_ls_number_restraints 0
_refine_ls_restrained_S_all 0.726
_refine_ls_R_factor_all 0.1670
_refine_ls_R_factor_gt 0.0705
_refine_ls_shift/su_max 0.029
_refine_ls_shift/su_mean 0.000
_refine_ls_structure_factor_coef Fsqd
_refine_ls_weighting_details 'calc w=1/[\s^2^(Fo^2^)+(0.0339P)^2^+0.0000P] where P=(Fo^2^+2Fc^2^)/3'
_refine_ls_weighting_scheme calc
_refine_ls_wR_factor_gt 0.1550
_refine_ls_wR_factor_ref 0.1828
_reflns_number_gt 4842
_reflns_number_total 14158
_reflns_threshold_expression >2sigma(I)
_cod_data_source_file ic9020355_si_002_3.cif
_cod_data_source_block u24r
_cod_depositor_comments
;

2024-01-11
Z value and formula fixed to values more according to usual
chemical conventions.                 miguel
;
_cod_original_formula_sum 'Cs3.41 Na9 O106 U13'
_cod_original_formula_weight 5450.92
_cod_original_formula_moiety 'Cs+, Na+, (UO2)2+, (O2)2-, (OH)-'
_cod_original_formula_units_Z 4
_cod_database_code 4303797

loop_
_symmetry_equiv_pos_as_xyz
'x, y, z'
'-x, y+1/2, -z+1/2'
'-x, -y, -z'
'x, -y-1/2, z-1/2'

loop_
_atom_site_label
_atom_site_type_symbol
_atom_site_fract_x
_atom_site_fract_y
_atom_site_fract_z
_atom_site_U_iso_or_equiv
_atom_site_adp_type
_atom_site_occupancy
_atom_site_symmetry_multiplicity
_atom_site_calc_flag
_atom_site_refinement_flags
_atom_site_disorder_assembly
_atom_site_disorder_group
U1 U 0.89014(12) 0.30068(9) 0.33815(7) 0.0223(5) Uani 1 1 d . . .
U2 U 0.88744(12) 0.47455(9) 0.16753(7) 0.0230(5) Uani 1 1 d . . .
U3 U 0.12096(12) 0.48253(9) 0.24902(7) 0.0230(5) Uani 1 1 d . . .
U4 U 0.12345(12) 0.29600(9) 0.42153(7) 0.0230(5) Uani 1 1 d . . .
U5 U 0.89323(12) 0.18648(9) 0.05041(7) 0.0254(5) Uani 1 1 d . . .
U6 U 0.12713(12) 0.19117(9) 0.13425(7) 0.0264(5) Uani 1 1 d . . .
U7 U 0.26313(13) 0.17138(10) 0.07522(7) 0.0292(5) Uani 1 1 d . . .
U8 U 0.74431(12) 0.15418(9) 0.23169(7) 0.0241(5) Uani 1 1 d . . .
U9 U 0.27113(12) 0.33676(10) 0.24828(7) 0.0280(5) Uani 1 1 d . . .
U10 U 0.75424(12) 0.33483(9) 0.39507(7) 0.0249(5) Uani 1 1 d . . .
U11 U 0.74305(12) 0.32200(9) 0.06259(7) 0.0256(5) Uani 1 1 d . . .
U12 U 0.25649(12) 0.14359(9) 0.41071(7) 0.0241(5) Uani 1 1 d . . .
U13 U 0.12411(15) 0.50283(11) 0.04382(8) 0.0408(6) Uani 1 1 d . . .
Cs1 Cs 0.0060(3) 0.2201(2) 0.48646(15) 0.0610(12) Uani 1 1 d . . .
Cs2 Cs 0.0045(3) 0.3817(2) 0.10758(17) 0.0689(14) Uani 1 1 d . . .
Cs3 Cs 0.0032(3) 0.1067(2) 0.37886(19) 0.0846(16) Uani 1 1 d . . .
Cs4 Cs 0.2608(6) 0.3519(4) 0.3687(3) 0.050(4) Uani 0.413(10) 1 d P . .
Na1 Na 0.2060(11) 0.5079(9) 0.1688(7) 0.032(5) Uiso 1 1 d . . .
Na2 Na 0.6689(15) 0.1497(12) 0.0911(9) 0.062(7) Uiso 1 1 d . . .
Na3 Na 0.2073(13) 0.3454(10) 0.1100(7) 0.043(6) Uiso 1 1 d . . .
Na4 Na 0.6153(13) 0.2808(10) 0.1182(7) 0.040(6) Uiso 1 1 d . . .
Na5 Na 0.7910(13) 0.4977(10) 0.0277(7) 0.044(6) Uiso 1 1 d . . .
Na6 Na 1.0136(16) 0.4179(12) 0.3059(9) 0.064(7) Uiso 1 1 d . . .
Na7 Na 0.1989(13) 0.6544(10) 0.0335(7) 0.041(6) Uiso 1 1 d . . .
Na8 Na 0.4019(16) 0.2018(13) 0.3621(9) 0.077(8) Uiso 1 1 d . . .
Na9 Na 0.8502(17) 0.4949(14) 0.2814(10) 0.084(9) Uiso 1 1 d . . .
O1 O 0.0090(17) 0.2201(13) 0.1284(10) 0.014(7) Uiso 1 1 d . . .
O2 O 1.006(2) 0.3315(15) 0.4141(11) 0.034(9) Uiso 1 1 d . . .
O3 O 0.774(2) 0.2194(15) 0.0402(11) 0.030(9) Uiso 1 1 d . . .
O4 O 1.0025(18) 0.2552(14) 0.3460(10) 0.020(8) Uiso 1 1 d . . .
O5 O 0.9033(18) 0.3782(14) 0.3098(10) 0.020(8) Uiso 1 1 d . . .
O6 O 0.0056(19) 0.5447(15) 0.2146(11) 0.029(9) Uiso 1 1 d . . .
O7 O 0.2427(19) 0.2311(15) 0.2100(11) 0.026(8) Uiso 1 1 d . . .
O8 O 0.007(2) 0.4112(15) 0.2009(11) 0.030(9) Uiso 1 1 d . . .
O9 O 0.7775(18) 0.3415(14) 0.3334(10) 0.021(8) Uiso 1 1 d . . .
O10 O 0.7752(19) 0.5383(15) 0.1351(11) 0.029(9) Uiso 1 1 d . . .
O11 O 0.628(2) 0.1763(16) 0.2246(11) 0.036(9) Uiso 1 1 d . . .
O12 O 0.010(2) 0.1541(18) 0.0586(13) 0.051(11) Uiso 1 1 d . . .
O13 O 0.1354(18) 0.1119(14) 0.1661(10) 0.023(8) Uiso 1 1 d . . .
O14 O 0.2346(19) 0.2572(14) 0.4241(11) 0.026(8) Uiso 1 1 d . . .
O15 O 0.1151(16) 0.4953(13) 0.1909(9) 0.012(7) Uiso 1 1 d . . .
O16 O 0.1179(17) 0.3742(13) 0.3875(10) 0.014(7) Uiso 1 1 d . . .
O17 O 0.2138(18) 0.1074(14) 0.4428(10) 0.017(7) Uiso 1 1 d . . .
O18 O 0.8567(19) 0.1238(14) -0.0215(11) 0.025(8) Uiso 1 1 d . . .
O19 O 0.8878(17) 0.2243(13) 0.3688(10) 0.014(7) Uiso 1 1 d . . .
O20 O 0.2355(19) 0.1662(15) -0.0034(11) 0.030(9) Uiso 1 1 d . . .
O21 O 0.1205(17) 0.4670(13) 0.3035(10) 0.017(7) Uiso 1 1 d . . .
O22 O 0.174(2) 0.2496(16) 0.2112(12) 0.036(9) Uiso 1 1 d . . .
O23 O 0.166(2) 0.1306(16) 0.0892(12) 0.035(9) Uiso 1 1 d . . .
O24 O 0.119(2) 0.2731(17) 0.1060(12) 0.042(10) Uiso 1 1 d . . .
O25 O 0.7870(16) 0.1196(12) 0.2938(9) 0.007(7) Uiso 1 1 d . . .
O26 O 0.1613(19) 0.2344(14) 0.3780(11) 0.024(8) Uiso 1 1 d . . .
O27 O 0.8454(18) 0.3626(14) 0.1443(10) 0.020(8) Uiso 1 1 d . . .
O28 O 0.7794(18) 0.2703(14) 0.2617(11) 0.022(8) Uiso 1 1 d . . .
O29 O 0.1220(18) 0.2195(14) 0.4514(10) 0.019(8) Uiso 1 1 d . . .
O30 O 0.845(2) 0.2380(16) 0.0946(12) 0.035(9) Uiso 1 1 d . . .
O31 O 0.3200(17) 0.2885(13) 0.3061(10) 0.013(7) Uiso 1 1 d . . .
O32 O 0.2954(16) 0.1790(13) 0.3753(9) 0.011(7) Uiso 1 1 d . . .
O33 O 0.8501(19) 0.3693(14) 0.3829(11) 0.025(8) Uiso 1 1 d . . .
O34 O 0.8961(19) 0.4595(15) 0.2263(11) 0.031(9) Uiso 1 1 d . . .
O35 O 0.8966(19) 0.2662(14) 0.0264(11) 0.024(8) Uiso 1 1 d . . .
O36 O 0.7934(18) 0.2522(13) 0.4111(10) 0.019(8) Uiso 1 1 d . . .
O37 O 0.381(2) 0.2145(16) 0.1402(11) 0.033(9) Uiso 1 1 d . . .
O38 O 0.8929(19) 0.1027(15) 0.0762(11) 0.026(8) Uiso 1 1 d . . .
O39 O 0.8903(17) 0.4850(14) 0.1129(10) 0.018(8) Uiso 1 1 d . . .
O40 O 0.632(2) 0.2956(17) 0.3324(12) 0.044(10) Uiso 1 1 d . . .
O41 O 0.7885(17) 0.3721(13) 0.0369(10) 0.014(7) Uiso 1 1 d . . .
O42 O 0.234(2) 0.1582(17) 0.1370(13) 0.050(11) Uiso 1 1 d . . .
O43 O 0.170(2) 0.1362(15) -0.0055(11) 0.031(9) Uiso 1 1 d . . .
O44 O 0.232(2) 0.5509(18) 0.2952(13) 0.052(11) Uiso 1 1 d . . .
O45 O 0.7008(17) 0.1888(13) 0.1701(10) 0.017(7) Uiso 1 1 d . . .
O46 O 0.780(2) 0.4056(15) 0.1244(12) 0.033(9) Uiso 1 1 d . . .
O47 O 0.6210(19) 0.1060(15) 0.2056(11) 0.029(9) Uiso 1 1 d . . .
O48 O 0.7178(19) 0.4220(14) 0.3816(11) 0.024(8) Uiso 1 1 d . . .
O49 O 0.3783(19) 0.1589(15) 0.4841(11) 0.028(8) Uiso 1 1 d . . .
O50 O 0.3865(19) 0.2141(15) 0.0987(11) 0.028(8) Uiso 1 1 d . . .
O51 O 0.785(2) 0.1503(16) -0.0246(12) 0.037(9) Uiso 1 1 d . . .
O52 O 0.236(2) 0.4223(15) 0.2845(11) 0.031(9) Uiso 1 1 d . . .
O53 O 0.6378(18) 0.2940(14) 0.3795(11) 0.024(8) Uiso 1 1 d . . .
O54 O 0.846(2) 0.2350(15) 0.2647(11) 0.032(9) Uiso 1 1 d . . .
O55 O 0.626(2) 0.3723(16) 0.0096(12) 0.034(9) Uiso 1 1 d . . .
O56 O 0.170(2) 0.3741(16) 0.2591(12) 0.034(9) Uiso 1 1 d . . .
O57 O 0.2224(18) 0.3811(14) 0.1880(10) 0.021(8) Uiso 1 1 d . . .
O58 O 0.6990(17) 0.2741(14) 0.0876(10) 0.018(7) Uiso 1 1 d . . .
O59 O 0.379(2) 0.0928(16) 0.4641(12) 0.035(9) Uiso 1 1 d . . .
O60 O 0.389(2) 0.3328(17) 0.2559(12) 0.042(10) Uiso 1 1 d . . .
O61 O 0.389(2) 0.3929(16) 0.2796(11) 0.034(9) Uiso 1 1 d . . .
O62 O 0.220(2) 0.2571(16) 0.0620(12) 0.035(9) Uiso 1 1 d . . .
O63 O 0.300(2) 0.0824(15) 0.0888(12) 0.036(9) Uiso 1 1 d . . .
O64 O 0.628(2) 0.3112(16) -0.0145(12) 0.037(9) Uiso 1 1 d . . .
O65 O 0.840(2) 0.0987(16) 0.2240(12) 0.039(10) Uiso 1 1 d . . .
O66 O 0.227(3) 0.563(2) 0.1060(18) 0.098(17) Uiso 1 1 d . . .
O67 O 0.842(2) 0.5897(16) 0.1646(12) 0.040(10) Uiso 1 1 d . . .
O68 O 0.125(2) 0.4509(18) 0.0926(13) 0.052(11) Uiso 1 1 d . . .
O69 O 0.342(2) 0.6667(16) 0.0858(12) 0.040(10) Uiso 1 1 d . . .
O70 O 0.651(2) 0.0168(16) 0.2801(11) 0.035(9) Uiso 1 1 d . . .
O71 O 0.708(2) 0.3585(16) 0.1791(12) 0.038(9) Uiso 1 1 d . . .
O72 O 1.028(2) 0.3105(16) 0.2710(12) 0.043(10) Uiso 1 1 d . . .
O73 O 0.594(2) 0.5011(18) 0.3306(13) 0.051(11) Uiso 1 1 d . . .
O74 O 0.673(2) 0.1718(17) 0.3174(12) 0.044(10) Uiso 1 1 d . . .
O75 O 0.650(2) 0.4971(16) -0.0178(12) 0.040(10) Uiso 1 1 d . . .
O76 O 0.148(2) 0.0201(17) -0.0488(13) 0.049(11) Uiso 1 1 d . . .
O77 O 0.895(2) 0.2472(15) 0.2058(11) 0.032(9) Uiso 1 1 d . . .
O78 O 0.998(2) 0.5233(18) 0.3287(14) 0.057(11) Uiso 1 1 d . . .
O79 O 0.539(2) 0.2646(18) 0.1511(13) 0.055(11) Uiso 1 1 d . . .
O80 O 0.490(2) 0.1069(18) 0.1115(13) 0.050(11) Uiso 1 1 d . . .
O81 O 0.327(2) 0.1379(17) 0.2806(12) 0.044(10) Uiso 1 1 d . . .
O82 O 0.465(3) 0.1028(19) 0.4247(14) 0.065(12) Uiso 1 1 d . . .
O83 O 0.814(2) 0.1296(19) 0.1369(14) 0.061(12) Uiso 1 1 d . . .
O84 O 0.646(2) 0.1309(16) 0.0109(12) 0.043(10) Uiso 1 1 d . . .
O85 O 0.730(3) 0.454(2) 0.2748(15) 0.069(13) Uiso 1 1 d . . .
O86 O 0.646(2) 0.4520(18) 0.1906(13) 0.053(11) Uiso 1 1 d . . .
O87 O 0.659(2) 0.0146(19) 0.0209(14) 0.061(12) Uiso 1 1 d . . .
O88 O 1.000(2) 0.6475(18) 0.2819(13) 0.058(12) Uiso 1 1 d . . .
O89 O 0.672(2) 0.5527(19) 0.2992(14) 0.064(12) Uiso 1 1 d . . .
O90 O 0.513(3) 0.622(2) 0.2906(16) 0.080(14) Uiso 1 1 d . . .
O91 O 0.635(2) 0.0787(16) 0.3458(12) 0.040(10) Uiso 1 1 d . . .
O92 O 0.192(3) -0.009(2) -0.0957(17) 0.100(17) Uiso 1 1 d . . .
O93 O 0.139(3) 0.212(2) 0.2760(16) 0.079(14) Uiso 1 1 d . . .
O94 O 0.217(2) 0.1550(19) 0.5098(14) 0.059(12) Uiso 1 1 d . . .
O95 O 0.341(3) 0.1007(19) -0.0197(14) 0.066(13) Uiso 1 1 d . . .
O96 O 0.528(3) 0.396(2) 0.2717(15) 0.076(14) Uiso 1 1 d . . .
O97 O 0.430(3) 0.283(2) 0.4711(17) 0.099(17) Uiso 1 1 d . . .
O98 O 0.354(2) 0.3425(18) 0.0594(14) 0.058(12) Uiso 1 1 d . . .
O99 O 0.350(2) 0.3387(16) 0.1594(12) 0.042(10) Uiso 1 1 d . . .
O100 O 0.541(2) 0.1884(19) 0.0644(14) 0.064(12) Uiso 1 1 d . . .
O101 O 0.529(3) 0.394(2) 0.1822(16) 0.084(15) Uiso 1 1 d . . .
O102 O 0.483(3) 0.243(2) 0.3271(16) 0.086(15) Uiso 1 1 d . . .
O103 O 0.234(3) 0.444(2) 0.0566(17) 0.089(15) Uiso 1 1 d . . .
O104 O 0.079(4) 0.570(3) -0.010(2) 0.17(3) Uiso 1 1 d . . .
O105 O 0.157(3) 0.599(2) 0.0934(15) 0.069(13) Uiso 1 1 d . . .
O106 O 0.009(4) 0.486(4) -0.033(3) 0.05(2) Uiso 0.50 1 d P . .
O107 O 0.155(4) 0.410(3) 0.015(2) 0.033(18) Uiso 0.50 1 d P . .

loop_
_atom_site_aniso_label
_atom_site_aniso_U_11
_atom_site_aniso_U_22
_atom_site_aniso_U_33
_atom_site_aniso_U_23
_atom_site_aniso_U_13
_atom_site_aniso_U_12
U1 0.0289(13) 0.0164(10) 0.0195(11) 0.0008(8) 0.0126(10) 0.0005(9)
U2 0.0305(13) 0.0175(11) 0.0188(11) -0.0002(8) 0.0128(10) -0.0001(9)
U3 0.0271(13) 0.0194(11) 0.0201(11) -0.0009(9) 0.0120(10) -0.0011(9)
U4 0.0285(13) 0.0156(10) 0.0222(11) 0.0005(8) 0.0128(10) 0.0000(9)
U5 0.0309(13) 0.0230(11) 0.0202(11) -0.0002(9) 0.0134(10) -0.0019(10)
U6 0.0310(13) 0.0231(11) 0.0233(12) -0.0019(9) 0.0146(11) -0.0007(10)
U7 0.0315(14) 0.0336(12) 0.0201(12) 0.0015(9) 0.0134(11) 0.0063(11)
U8 0.0292(13) 0.0193(11) 0.0190(11) 0.0017(9) 0.0110(10) 0.0021(10)
U9 0.0294(13) 0.0265(12) 0.0224(12) -0.0008(9) 0.0114(11) 0.0014(10)
U10 0.0310(13) 0.0209(11) 0.0202(11) 0.0022(9) 0.0131(10) 0.0036(10)
U11 0.0284(13) 0.0241(11) 0.0217(11) -0.0011(9) 0.0128(10) -0.0028(10)
U12 0.0288(13) 0.0168(10) 0.0257(12) -0.0015(9) 0.0150(10) -0.0012(9)
U13 0.0670(17) 0.0268(12) 0.0280(13) -0.0022(9) 0.0269(12) -0.0075(12)
Cs1 0.057(3) 0.085(3) 0.044(3) 0.004(2) 0.031(2) 0.003(3)
Cs2 0.062(3) 0.064(3) 0.071(3) -0.017(2) 0.032(3) -0.002(3)
Cs3 0.078(4) 0.066(3) 0.089(4) -0.012(3) 0.036(3) 0.000(3)
Cs4 0.068(8) 0.043(6) 0.051(7) 0.009(5) 0.042(6) 0.012(5)

loop_
_atom_type_symbol
_atom_type_description
_atom_type_scat_dispersion_real
_atom_type_scat_dispersion_imag
_atom_type_scat_source
Cs Cs -0.3680 2.1192 'International Tables Vol C Tables 4.2.6.8 and 6.1.1.4'
Na Na 0.0362 0.0249 'International Tables Vol C Tables 4.2.6.8 and 6.1.1.4'
O O 0.0106 0.0060 'International Tables Vol C Tables 4.2.6.8 and 6.1.1.4'
U U -9.6767 9.6646 'International Tables Vol C Tables 4.2.6.8 and 6.1.1.4'

loop_
_geom_angle_atom_site_label_1
_geom_angle_atom_site_label_2
_geom_angle_atom_site_label_3
_geom_angle
_geom_angle_site_symmetry_1
_geom_angle_site_symmetry_3
_geom_angle_publ_flag
O19 U1 O5 174.5(13) . . ?
O19 U1 O28 93.9(11) . . ?
O5 U1 O28 90.1(11) . . ?
O19 U1 O2 87.5(11) . . ?
O5 U1 O2 88.4(11) . . ?
O28 U1 O2 177.3(11) . . ?
O19 U1 O4 87.5(11) . . ?
O5 U1 O4 87.7(11) . . ?
O28 U1 O4 107.9(10) . . ?
O2 U1 O4 69.8(10) . . ?
O19 U1 O9 89.2(11) . . ?
O5 U1 O9 95.6(11) . . ?
O28 U1 O9 73.0(10) . . ?
O2 U1 O9 109.4(10) . . ?
O4 U1 O9 176.6(10) . . ?
O19 U1 O54 89.7(11) . . ?
O5 U1 O54 91.3(11) . . ?
O28 U1 O54 36.3(10) . . ?
O2 U1 O54 141.5(11) . . ?
O4 U1 O54 71.7(11) . . ?
O9 U1 O54 109.0(11) . . ?
O19 U1 O33 90.1(11) . . ?
O5 U1 O33 92.1(11) . . ?
O28 U1 O33 110.1(10) . . ?
O2 U1 O33 72.2(11) . . ?
O4 U1 O33 142.0(10) . . ?
O9 U1 O33 37.3(9) . . ?
O54 U1 O33 146.3(11) . . ?
O19 U1 U4 90.0(9) . 1_655 ?
O5 U1 U4 84.6(9) . 1_655 ?
O28 U1 U4 143.3(7) . 1_655 ?
O2 U1 U4 34.3(8) . 1_655 ?
O4 U1 U4 35.8(7) . 1_655 ?
O9 U1 U4 143.6(7) . 1_655 ?
O54 U1 U4 107.4(8) . 1_655 ?
O33 U1 U4 106.4(7) . 1_655 ?
O19 U1 Na6 147.8(10) . . ?
O5 U1 Na6 26.9(10) . . ?
O28 U1 Na6 103.6(8) . . ?
O2 U1 Na6 74.1(8) . . ?
O4 U1 Na6 61.6(8) . . ?
O9 U1 Na6 121.6(8) . . ?
O54 U1 Na6 88.8(8) . . ?
O33 U1 Na6 108.4(8) . . ?
U4 U1 Na6 59.9(4) 1_655 . ?
O19 U1 Na9 162.2(9) . . ?
O5 U1 Na9 22.0(10) . . ?
O28 U1 Na9 86.2(8) . . ?
O2 U1 Na9 93.3(8) . . ?
O4 U1 Na9 109.5(8) . . ?
O9 U1 Na9 73.8(8) . . ?
O54 U1 Na9 100.6(8) . . ?
O33 U1 Na9 73.2(8) . . ?
U4 U1 Na9 100.6(4) 1_655 . ?
Na6 U1 Na9 48.1(5) . . ?
O19 U1 Cs3 42.9(9) . 1_655 ?
O5 U1 Cs3 132.7(9) . 1_655 ?
O28 U1 Cs3 97.1(7) . 1_655 ?
O2 U1 Cs3 82.3(8) . 1_655 ?
O4 U1 Cs3 45.6(7) . 1_655 ?
O9 U1 Cs3 131.2(7) . 1_655 ?
O54 U1 Cs3 69.9(8) . 1_655 ?
O33 U1 Cs3 127.7(7) . 1_655 ?
U4 U1 Cs3 62.43(8) 1_655 1_655 ?
Na6 U1 Cs3 107.2(4) . 1_655 ?
Na9 U1 Cs3 154.7(4) . 1_655 ?
O39 U2 O34 173.4(13) . . ?
O39 U2 O46 91.1(12) . . ?
O34 U2 O46 92.0(12) . . ?
O39 U2 O10 93.9(11) . . ?
O34 U2 O10 92.7(12) . . ?
O46 U2 O10 71.7(11) . . ?
O39 U2 O27 89.8(11) . . ?
O34 U2 O27 89.3(11) . . ?
O46 U2 O27 35.2(10) . . ?
O10 U2 O27 106.8(11) . . ?
O39 U2 O8 85.1(11) . 1_655 ?
O34 U2 O8 88.4(12) . 1_655 ?
O46 U2 O8 109.9(11) . 1_655 ?
O10 U2 O8 178.1(11) . 1_655 ?
O27 U2 O8 74.8(10) . 1_655 ?
O39 U2 O6 89.0(11) . 1_655 ?
O34 U2 O6 87.7(12) . 1_655 ?
O46 U2 O6 178.0(11) . 1_655 ?
O10 U2 O6 110.4(11) . 1_655 ?
O27 U2 O6 142.8(10) . 1_655 ?
O8 U2 O6 68.1(10) 1_655 1_655 ?
O39 U2 O67 94.6(11) . . ?
O34 U2 O67 89.9(12) . . ?
O46 U2 O67 109.1(12) . . ?
O10 U2 O67 37.5(11) . . ?
O27 U2 O67 144.2(11) . . ?
O8 U2 O67 140.9(11) 1_655 . ?
O6 U2 O67 72.9(11) 1_655 . ?
O39 U2 Na5 26.2(9) . . ?
O34 U2 Na5 159.7(11) . . ?
O46 U2 Na5 71.1(8) . . ?
O10 U2 Na5 71.7(8) . . ?
O27 U2 Na5 83.2(7) . . ?
O8 U2 Na5 107.6(8) 1_655 . ?
O6 U2 Na5 109.6(8) 1_655 . ?
O67 U2 Na5 85.3(8) . . ?
O39 U2 Na6 143.4(10) . . ?
O34 U2 Na6 30.0(11) . . ?
O46 U2 Na6 108.2(9) . . ?
O10 U2 Na6 121.4(8) . . ?
O27 U2 Na6 89.0(8) . . ?
O8 U2 Na6 59.4(8) 1_655 . ?
O6 U2 Na6 70.7(8) 1_655 . ?
O67 U2 Na6 107.3(8) . . ?
Na5 U2 Na6 166.4(5) . . ?
O39 U2 U3 87.5(9) . 1_655 ?
O34 U2 U3 86.6(10) . 1_655 ?
O46 U2 U3 144.9(8) . 1_655 ?
O10 U2 U3 143.5(8) . 1_655 ?
O27 U2 U3 109.7(7) . 1_655 ?
O8 U2 U3 35.0(7) 1_655 1_655 ?
O6 U2 U3 33.1(7) 1_655 1_655 ?
O67 U2 U3 106.0(8) . 1_655 ?
Na5 U2 U3 113.7(3) . 1_655 ?
Na6 U2 U3 58.7(4) . 1_655 ?
O39 U2 Cs3 42.6(9) . 2_655 ?
O34 U2 Cs3 135.6(10) . 2_655 ?
O46 U2 Cs3 131.8(8) . 2_655 ?
O10 U2 Cs3 94.9(8) . 2_655 ?
O27 U2 Cs3 129.4(7) . 2_655 ?
O8 U2 Cs3 83.2(7) 1_655 2_655 ?
O6 U2 Cs3 48.8(7) 1_655 2_655 ?
O67 U2 Cs3 71.1(8) . 2_655 ?
Na5 U2 Cs3 60.8(3) . 2_655 ?
Na6 U2 Cs3 117.8(4) . 2_655 ?
U3 U2 Cs3 62.42(8) 1_655 2_655 ?
O21 U3 O15 176.2(12) . . ?
O21 U3 O52 89.5(12) . . ?
O15 U3 O52 92.2(11) . . ?
O21 U3 O6 89.7(12) . . ?
O15 U3 O6 88.6(11) . . ?
O52 U3 O6 178.8(11) . . ?
O21 U3 O56 86.9(11) . . ?
O15 U3 O56 92.5(11) . . ?
O52 U3 O56 37.3(11) . . ?
O6 U3 O56 143.5(11) . . ?
O21 U3 O44 90.6(12) . . ?
O15 U3 O44 93.2(12) . . ?
O52 U3 O44 68.4(12) . . ?
O6 U3 O44 110.7(12) . . ?
O56 U3 O44 105.6(12) . . ?
O21 U3 O8 89.9(11) . . ?
O15 U3 O8 86.4(11) . . ?
O52 U3 O8 111.1(11) . . ?
O6 U3 O8 69.8(11) . . ?
O56 U3 O8 73.9(11) . . ?
O44 U3 O8 179.3(12) . . ?
O21 U3 O65 89.2(11) . 2_655 ?
O15 U3 O65 93.5(11) . 2_655 ?
O52 U3 O65 106.4(12) . 2_655 ?
O6 U3 O65 72.7(11) . 2_655 ?
O56 U3 O65 143.5(12) . 2_655 ?
O44 U3 O65 38.1(11) . 2_655 ?
O8 U3 O65 142.4(11) . 2_655 ?
O21 U3 Na6 30.2(10) . 1_455 ?
O15 U3 Na6 146.0(9) . 1_455 ?
O52 U3 Na6 106.6(9) . 1_455 ?
O6 U3 Na6 73.1(8) . 1_455 ?
O56 U3 Na6 86.5(9) . 1_455 ?
O44 U3 Na6 119.8(9) . 1_455 ?
O8 U3 Na6 60.7(8) . 1_455 ?
O65 U3 Na6 107.3(9) 2_655 1_455 ?
O21 U3 U2 88.7(9) . 1_455 ?
O15 U3 U2 88.0(8) . 1_455 ?
O52 U3 U2 145.7(8) . 1_455 ?
O6 U3 U2 35.1(8) . 1_455 ?
O56 U3 U2 108.4(8) . 1_455 ?
O44 U3 U2 145.8(9) . 1_455 ?
O8 U3 U2 34.7(7) . 1_455 ?
O65 U3 U2 107.8(8) 2_655 1_455 ?
Na6 U3 U2 60.5(4) 1_455 1_455 ?
O21 U3 Na1 159.0(10) . . ?
O15 U3 Na1 24.2(9) . . ?
O52 U3 Na1 71.9(8) . . ?
O6 U3 Na1 108.8(8) . . ?
O56 U3 Na1 84.0(8) . . ?
O44 U3 Na1 73.7(9) . . ?
O8 U3 Na1 105.7(8) . . ?
O65 U3 Na1 86.9(8) 2_655 . ?
Na6 U3 Na1 165.3(4) 1_455 . ?
U2 U3 Na1 112.2(3) 1_455 . ?
O21 U3 Cs4 49.8(9) . . ?
O15 U3 Cs4 131.2(8) . . ?
O52 U3 Cs4 40.9(8) . . ?
O6 U3 Cs4 138.5(7) . . ?
O56 U3 Cs4 44.3(8) . . ?
O44 U3 Cs4 82.0(9) . . ?
O8 U3 Cs4 98.0(7) . . ?
O65 U3 Cs4 109.7(8) 2_655 . ?
Na6 U3 Cs4 66.7(4) 1_455 . ?
U2 U3 Cs4 121.80(15) 1_455 . ?
Na1 U3 Cs4 112.7(3) . . ?
O29 U4 O16 176.3(13) . . ?
O29 U4 O26 90.6(11) . . ?
O16 U4 O26 89.6(11) . . ?
O29 U4 O20 90.3(12) . 4_566 ?
O16 U4 O20 93.2(11) . 4_566 ?
O26 U4 O20 110.6(11) . 4_566 ?
O29 U4 O14 91.2(11) . . ?
O16 U4 O14 91.1(11) . . ?
O26 U4 O14 36.5(10) . . ?
O20 U4 O14 74.1(11) 4_566 . ?
O29 U4 O2 88.5(12) . 1_455 ?
O16 U4 O2 89.0(11) . 1_455 ?
O26 U4 O2 139.9(11) . 1_455 ?
O20 U4 O2 109.5(10) 4_566 1_455 ?
O14 U4 O2 176.4(11) . 1_455 ?
O29 U4 O43 92.5(11) . 4_566 ?
O16 U4 O43 89.5(11) . 4_566 ?
O26 U4 O43 145.4(11) . 4_566 ?
O20 U4 O43 35.0(10) 4_566 4_566 ?
O14 U4 O43 109.0(11) . 4_566 ?
O2 U4 O43 74.6(11) 1_455 4_566 ?
O29 U4 O4 87.4(11) . 1_455 ?
O16 U4 O4 89.1(11) . 1_455 ?
O26 U4 O4 72.3(10) . 1_455 ?
O20 U4 O4 176.3(10) 4_566 1_455 ?
O14 U4 O4 108.8(10) . 1_455 ?
O2 U4 O4 67.6(10) 1_455 1_455 ?
O43 U4 O4 142.2(10) 4_566 1_455 ?
O29 U4 U1 90.5(9) . 1_455 ?
O16 U4 U1 85.9(9) . 1_455 ?
O26 U4 U1 106.4(8) . 1_455 ?
O20 U4 U1 143.1(8) 4_566 1_455 ?
O14 U4 U1 142.8(7) . 1_455 ?
O2 U4 U1 33.6(7) 1_455 1_455 ?
O43 U4 U1 108.0(8) 4_566 1_455 ?
O4 U4 U1 34.2(7) 1_455 1_455 ?
O29 U4 Na6 149.0(10) . 1_455 ?
O16 U4 Na6 27.4(9) . 1_455 ?
O26 U4 Na6 86.1(8) . 1_455 ?
O20 U4 Na6 119.8(8) 4_566 1_455 ?
O14 U4 Na6 103.8(8) . 1_455 ?
O2 U4 Na6 74.8(8) 1_455 1_455 ?
O43 U4 Na6 107.6(8) 4_566 1_455 ?
O4 U4 Na6 62.2(7) 1_455 1_455 ?
U1 U4 Na6 61.1(4) 1_455 1_455 ?
O29 U4 Cs4 131.7(9) . . ?
O16 U4 Cs4 50.4(9) . . ?
O26 U4 Cs4 49.3(7) . . ?
O20 U4 Cs4 82.7(8) 4_566 . ?
O14 U4 Cs4 40.8(7) . . ?
O2 U4 Cs4 138.8(7) 1_455 . ?
O43 U4 Cs4 106.9(8) 4_566 . ?
O4 U4 Cs4 101.0(7) 1_455 . ?
U1 U4 Cs4 122.42(14) 1_455 . ?
Na6 U4 Cs4 65.4(4) 1_455 . ?
O29 U4 Cs3 42.1(9) . . ?
O16 U4 Cs3 134.7(8) . . ?
O26 U4 Cs3 70.5(7) . . ?
O20 U4 Cs3 131.6(7) 4_566 . ?
O14 U4 Cs3 94.9(7) . . ?
O2 U4 Cs3 82.5(8) 1_455 . ?
O43 U4 Cs3 129.7(7) 4_566 . ?
O4 U4 Cs3 46.6(6) 1_455 . ?
U1 U4 Cs3 63.15(8) 1_455 . ?
Na6 U4 Cs3 108.6(4) 1_455 . ?
Cs4 U4 Cs3 119.35(15) . . ?
O35 U5 O38 178.3(14) . . ?
O35 U5 O51 93.3(12) . . ?
O38 U5 O51 87.7(12) . . ?
O35 U5 O12 89.9(13) . 1_655 ?
O38 U5 O12 88.5(13) . 1_655 ?
O51 U5 O12 109.3(12) . 1_655 ?
O35 U5 O3 89.5(12) . . ?
O38 U5 O3 92.1(12) . . ?
O51 U5 O3 69.7(11) . . ?
O12 U5 O3 178.7(11) 1_655 . ?
O35 U5 O1 88.0(11) . 1_655 ?
O38 U5 O1 91.0(11) . 1_655 ?
O51 U5 O1 177.5(11) . 1_655 ?
O12 U5 O1 68.6(11) 1_655 1_655 ?
O3 U5 O1 112.5(10) . 1_655 ?
O35 U5 O18 95.2(11) . . ?
O38 U5 O18 84.8(11) . . ?
O51 U5 O18 37.5(10) . . ?
O12 U5 O18 71.8(12) 1_655 . ?
O3 U5 O18 107.1(11) . . ?
O1 U5 O18 140.3(10) 1_655 . ?
O35 U5 O30 91.5(12) . . ?
O38 U5 O30 89.5(12) . . ?
O51 U5 O30 107.9(12) . . ?
O12 U5 O30 142.7(12) 1_655 . ?
O3 U5 O30 38.5(10) . . ?
O1 U5 O30 74.2(10) 1_655 . ?
O18 U5 O30 145.0(11) . . ?
O35 U5 Na7 25.1(10) . 3_665 ?
O38 U5 Na7 156.5(10) . 3_665 ?
O51 U5 Na7 73.3(9) . 3_665 ?
O12 U5 Na7 110.5(9) 1_655 3_665 ?
O3 U5 Na7 68.6(8) . 3_665 ?
O1 U5 Na7 108.5(7) 1_655 3_665 ?
O18 U5 Na7 88.1(8) . 3_665 ?
O30 U5 Na7 83.5(8) . 3_665 ?
O35 U5 U6 87.1(10) . 1_655 ?
O38 U5 U6 91.2(10) . 1_655 ?
O51 U5 U6 143.3(8) . 1_655 ?
O12 U5 U6 34.0(9) 1_655 1_655 ?
O3 U5 U6 147.0(7) . 1_655 ?
O1 U5 U6 34.6(7) 1_655 1_655 ?
O18 U5 U6 105.9(8) . 1_655 ?
O30 U5 U6 108.8(8) . 1_655 ?
Na7 U5 U6 112.3(3) 3_665 1_655 ?
O35 U5 Cs1 40.5(10) . 4_665 ?
O38 U5 Cs1 138.1(9) . 4_665 ?
O51 U5 Cs1 93.6(8) . 4_665 ?
O12 U5 Cs1 51.6(9) 1_655 4_665 ?
O3 U5 Cs1 127.5(7) . 4_665 ?
O1 U5 Cs1 86.0(6) 1_655 4_665 ?
O18 U5 Cs1 71.9(7) . 4_665 ?
O30 U5 Cs1 129.2(7) . 4_665 ?
Na7 U5 Cs1 58.9(3) 3_665 4_665 ?
U6 U5 Cs1 63.83(8) 1_655 4_665 ?
O35 U5 Cs2 42.2(9) . 1_655 ?
O38 U5 Cs2 137.2(9) . 1_655 ?
O51 U5 Cs2 133.6(8) . 1_655 ?
O12 U5 Cs2 87.0(9) 1_655 1_655 ?
O3 U5 Cs2 93.3(7) . 1_655 ?
O1 U5 Cs2 48.1(6) 1_655 1_655 ?
O18 U5 Cs2 133.2(7) . 1_655 ?
O30 U5 Cs2 69.8(8) . 1_655 ?
Na7 U5 Cs2 60.3(3) 3_665 1_655 ?
U6 U5 Cs2 63.15(8) 1_655 1_655 ?
Cs1 U5 Cs2 62.41(9) 4_665 1_655 ?
O24 U6 O13 175.9(14) . . ?
O24 U6 O42 95.0(14) . . ?
O13 U6 O42 87.6(13) . . ?
O24 U6 O23 95.7(13) . . ?
O13 U6 O23 88.3(12) . . ?
O42 U6 O23 37.4(11) . . ?
O24 U6 O12 89.7(14) . . ?
O13 U6 O12 92.5(12) . . ?
O42 U6 O12 108.9(13) . . ?
O23 U6 O12 71.5(12) . . ?
O24 U6 O1 87.1(13) . . ?
O13 U6 O1 90.5(11) . . ?
O42 U6 O1 176.4(11) . . ?
O23 U6 O1 139.4(10) . . ?
O12 U6 O1 68.0(11) . . ?
O24 U6 O7 89.2(13) . . ?
O13 U6 O7 88.5(11) . . ?
O42 U6 O7 72.3(12) . . ?
O23 U6 O7 109.8(11) . . ?
O12 U6 O7 178.4(12) . . ?
O1 U6 O7 110.8(10) . . ?
O24 U6 O22 88.5(12) . . ?
O13 U6 O22 87.6(11) . . ?
O42 U6 O22 108.0(12) . . ?
O23 U6 O22 145.3(12) . . ?
O12 U6 O22 143.0(12) . . ?
O1 U6 O22 75.0(10) . . ?
O7 U6 O22 35.7(10) . . ?
O24 U6 Na3 25.5(12) . . ?
O13 U6 Na3 154.7(10) . . ?
O42 U6 Na3 73.2(9) . . ?
O23 U6 Na3 86.3(8) . . ?
O12 U6 Na3 109.1(9) . . ?
O1 U6 Na3 109.4(7) . . ?
O7 U6 Na3 70.3(8) . . ?
O22 U6 Na3 83.0(8) . . ?
O24 U6 U5 86.6(11) . 1_455 ?
O13 U6 U5 93.3(10) . 1_455 ?
O42 U6 U5 142.3(9) . 1_455 ?
O23 U6 U5 104.9(8) . 1_455 ?
O12 U6 U5 33.4(9) . 1_455 ?
O1 U6 U5 34.7(6) . 1_455 ?
O7 U6 U5 145.3(7) . 1_455 ?
O22 U6 U5 109.7(8) . 1_455 ?
Na3 U6 U5 111.9(3) . 1_455 ?
O24 U6 Cs2 41.2(11) . . ?
O13 U6 Cs2 135.4(9) . . ?
O42 U6 Cs2 134.6(9) . . ?
O23 U6 Cs2 132.5(8) . . ?
O12 U6 Cs2 86.5(9) . . ?
O1 U6 Cs2 48.1(6) . . ?
O7 U6 Cs2 91.9(7) . . ?
O22 U6 Cs2 68.4(8) . . ?
Na3 U6 Cs2 61.4(3) . . ?
U5 U6 Cs2 63.13(7) 1_455 . ?
O24 U6 Cs1 41.3(11) . 4_565 ?
O13 U6 Cs1 141.8(9) . 4_565 ?
O42 U6 Cs1 94.5(9) . 4_565 ?
O23 U6 Cs1 71.6(8) . 4_565 ?
O12 U6 Cs1 50.8(8) . 4_565 ?
O1 U6 Cs1 85.0(6) . 4_565 ?
O7 U6 Cs1 128.5(7) . 4_565 ?
O22 U6 Cs1 127.1(7) . 4_565 ?
Na3 U6 Cs1 58.3(3) . 4_565 ?
U5 U6 Cs1 62.69(7) 1_455 4_565 ?
Cs2 U6 Cs1 62.05(9) . 4_565 ?
O62 U7 O63 175.9(14) . . ?
O62 U7 O37 88.8(13) . . ?
O63 U7 O37 93.6(13) . . ?
O62 U7 O20 89.9(12) . . ?
O63 U7 O20 91.7(12) . . ?
O37 U7 O20 121.2(11) . . ?
O62 U7 O43 92.2(12) . . ?
O63 U7 O43 86.9(12) . . ?
O37 U7 O43 157.1(11) . . ?
O20 U7 O43 36.0(10) . . ?
O62 U7 O50 91.2(13) . . ?
O63 U7 O50 92.7(13) . . ?
O37 U7 O50 36.4(10) . . ?
O20 U7 O50 84.9(11) . . ?
O43 U7 O50 120.8(11) . . ?
O62 U7 O23 91.3(13) . . ?
O63 U7 O23 84.6(13) . . ?
O37 U7 O23 119.0(11) . . ?
O20 U7 O23 119.8(11) . . ?
O43 U7 O23 83.8(11) . . ?
O50 U7 O23 155.1(11) . . ?
O62 U7 O42 89.2(13) . . ?
O63 U7 O42 87.8(13) . . ?
O37 U7 O42 83.5(12) . . ?
O20 U7 O42 155.3(12) . . ?
O43 U7 O42 119.3(12) . . ?
O50 U7 O42 119.8(11) . . ?
O23 U7 O42 35.5(11) . . ?
O62 U7 Na3 25.8(10) . . ?
O63 U7 Na3 152.6(10) . . ?
O37 U7 Na3 74.2(8) . . ?
O20 U7 Na3 115.6(8) . . ?
O43 U7 Na3 113.9(8) . . ?
O50 U7 Na3 91.3(8) . . ?
O23 U7 Na3 80.4(8) . . ?
O42 U7 Na3 66.9(9) . . ?
O62 U7 Cs1 40.5(11) . 4_565 ?
O63 U7 Cs1 136.1(10) . 4_565 ?
O37 U7 Cs1 126.8(8) . 4_565 ?
O20 U7 Cs1 81.9(8) . 4_565 ?
O43 U7 Cs1 62.9(8) . 4_565 ?
O50 U7 Cs1 129.4(7) . 4_565 ?
O23 U7 Cs1 62.4(8) . 4_565 ?
O42 U7 Cs1 81.4(9) . 4_565 ?
Na3 U7 Cs1 53.0(3) . 4_565 ?
O45 U8 O25 179.2(12) . . ?
O45 U8 O11 90.0(12) . . ?
O25 U8 O11 89.2(11) . . ?
O45 U8 O54 89.8(11) . . ?
O25 U8 O54 90.5(11) . . ?
O11 U8 O54 120.5(11) . . ?
O45 U8 O47 90.5(11) . . ?
O25 U8 O47 88.9(11) . . ?
O11 U8 O47 37.7(10) . . ?
O54 U8 O47 158.1(11) . . ?
O45 U8 O65 87.7(11) . . ?
O25 U8 O65 93.0(11) . . ?
O11 U8 O65 160.7(11) . . ?
O54 U8 O65 78.7(11) . . ?
O47 U8 O65 123.2(11) . . ?
O45 U8 O44 89.0(12) . 2_645 ?
O25 U8 O44 91.5(11) . 2_645 ?
O11 U8 O44 122.8(12) . 2_645 ?
O54 U8 O44 116.8(12) . 2_645 ?
O47 U8 O44 85.1(12) . 2_645 ?
O65 U8 O44 38.1(11) . 2_645 ?
O45 U8 O28 86.5(10) . . ?
O25 U8 O28 93.4(10) . . ?
O11 U8 O28 84.7(11) . . ?
O54 U8 O28 35.9(10) . . ?
O47 U8 O28 122.3(10) . . ?
O65 U8 O28 114.2(11) . . ?
O44 U8 O28 152.2(12) 2_645 . ?
O45 U8 Na2 24.4(9) . . ?
O25 U8 Na2 156.0(8) . . ?
O11 U8 Na2 101.6(8) . . ?
O54 U8 Na2 101.9(8) . . ?
O47 U8 Na2 86.9(8) . . ?
O65 U8 Na2 69.9(9) . . ?
O44 U8 Na2 64.7(9) 2_645 . ?
O28 U8 Na2 108.8(7) . . ?
O45 U8 Na4 23.1(9) . . ?
O25 U8 Na4 156.3(8) . . ?
O11 U8 Na4 72.3(8) . . ?
O54 U8 Na4 86.4(8) . . ?
O47 U8 Na4 85.4(8) . . ?
O65 U8 Na4 109.4(8) . . ?
O44 U8 Na4 110.9(9) 2_645 . ?
O28 U8 Na4 70.7(7) . . ?
Na2 U8 Na4 46.5(4) . . ?
O45 U8 Na1 155.4(9) . 2_645 ?
O25 U8 Na1 24.7(8) . 2_645 ?
O11 U8 Na1 89.0(8) . 2_645 ?
O54 U8 Na1 111.7(8) . 2_645 ?
O47 U8 Na1 73.9(8) . 2_645 ?
O65 U8 Na1 85.2(8) . 2_645 ?
O44 U8 Na1 71.0(9) 2_645 2_645 ?
O28 U8 Na1 117.9(7) . 2_645 ?
Na2 U8 Na1 133.0(4) . 2_645 ?
Na4 U8 Na1 159.1(4) . 2_645 ?
O45 U8 Cs3 138.8(9) . 1_655 ?
O25 U8 Cs3 41.9(8) . 1_655 ?
O11 U8 Cs3 128.2(8) . 1_655 ?
O54 U8 Cs3 59.6(8) . 1_655 ?
O47 U8 Cs3 128.4(7) . 1_655 ?
O65 U8 Cs3 61.3(8) . 1_655 ?
O44 U8 Cs3 82.4(9) 2_645 1_655 ?
O28 U8 Cs3 83.0(7) . 1_655 ?
Na2 U8 Cs3 130.1(4) . 1_655 ?
Na4 U8 Cs3 145.5(3) . 1_655 ?
Na1 U8 Cs3 54.6(3) 2_645 1_655 ?
O31 U9 O57 176.5(12) . . ?
O31 U9 O60 87.4(12) . . ?
O57 U9 O60 91.1(12) . . ?
O31 U9 O61 88.8(12) . . ?
O57 U9 O61 91.8(12) . . ?
O60 U9 O61 36.2(10) . . ?
O31 U9 O7 84.9(11) . . ?
O57 U9 O7 91.8(11) . . ?
O60 U9 O7 87.0(11) . . ?
O61 U9 O7 123.2(11) . . ?
O31 U9 O22 87.2(11) . . ?
O57 U9 O22 90.9(12) . . ?
O60 U9 O22 123.6(12) . . ?
O61 U9 O22 159.6(11) . . ?
O7 U9 O22 36.5(10) . . ?
O31 U9 O52 89.5(11) . . ?
O57 U9 O52 93.9(11) . . ?
O60 U9 O52 124.6(11) . . ?
O61 U9 O52 88.4(11) . . ?
O7 U9 O52 147.7(11) . . ?
O22 U9 O52 111.5(11) . . ?
O31 U9 O56 90.5(11) . . ?
O57 U9 O56 92.0(12) . . ?
O60 U9 O56 159.9(11) . . ?
O61 U9 O56 123.8(11) . . ?
O7 U9 O56 112.7(11) . . ?
O22 U9 O56 76.2(11) . . ?
O52 U9 O56 35.4(10) . . ?
O31 U9 Na3 147.4(9) . . ?
O57 U9 Na3 29.2(9) . . ?
O60 U9 Na3 76.0(9) . . ?
O61 U9 Na3 93.6(8) . . ?
O7 U9 Na3 66.6(8) . . ?
O22 U9 Na3 79.3(8) . . ?
O52 U9 Na3 123.0(8) . . ?
O56 U9 Na3 114.4(8) . . ?
O31 U9 Na1 153.8(8) . . ?
O57 U9 Na1 29.4(9) . . ?
O60 U9 Na1 92.0(9) . . ?
O61 U9 Na1 75.8(8) . . ?
O7 U9 Na1 121.2(8) . . ?
O22 U9 Na1 114.3(8) . . ?
O52 U9 Na1 69.3(8) . . ?
O56 U9 Na1 81.1(8) . . ?
Na3 U9 Na1 56.4(4) . . ?
O31 U9 Cs4 48.1(8) . . ?
O57 U9 Cs4 135.0(9) . . ?
O60 U9 Cs4 122.3(8) . . ?
O61 U9 Cs4 98.9(8) . . ?
O7 U9 Cs4 116.9(7) . . ?
O22 U9 Cs4 93.3(8) . . ?
O52 U9 Cs4 43.4(7) . . ?
O56 U9 Cs4 46.4(8) . . ?
Na3 U9 Cs4 160.7(3) . . ?
Na1 U9 Cs4 112.8(3) . . ?
O31 U9 Na8 14.0(9) . . ?
O57 U9 Na8 162.7(9) . . ?
O60 U9 Na8 77.5(9) . . ?
O61 U9 Na8 86.5(9) . . ?
O7 U9 Na8 74.9(8) . . ?
O22 U9 Na8 84.9(9) . . ?
O52 U9 Na8 103.2(8) . . ?
O56 U9 Na8 103.2(8) . . ?
Na3 U9 Na8 133.7(5) . . ?
Na1 U9 Na8 160.8(5) . . ?
Cs4 U9 Na8 62.1(4) . . ?
O36 U10 O48 177.1(14) . . ?
O36 U10 O53 88.5(12) . . ?
O48 U10 O53 93.1(12) . . ?
O36 U10 O40 91.7(13) . . ?
O48 U10 O40 91.1(13) . . ?
O53 U10 O40 38.1(10) . . ?
O36 U10 O33 92.5(12) . . ?
O48 U10 O33 86.9(12) . . ?
O53 U10 O33 160.9(10) . . ?
O40 U10 O33 122.8(11) . . ?
O36 U10 O9 91.7(11) . . ?
O48 U10 O9 89.5(11) . . ?
O53 U10 O9 122.1(10) . . ?
O40 U10 O9 84.1(11) . . ?
O33 U10 O9 38.8(10) . . ?
O36 U10 O51 89.8(12) . 4_566 ?
O48 U10 O51 88.0(12) . 4_566 ?
O53 U10 O51 82.4(11) . 4_566 ?
O40 U10 O51 120.3(12) . 4_566 ?
O33 U10 O51 116.7(11) . 4_566 ?
O9 U10 O51 155.5(11) . 4_566 ?
O36 U10 O18 91.4(11) . 4_566 ?
O48 U10 O18 85.6(11) . 4_566 ?
O53 U10 O18 118.8(10) . 4_566 ?
O40 U10 O18 156.5(11) . 4_566 ?
O33 U10 O18 80.3(10) . 4_566 ?
O9 U10 O18 119.2(10) . 4_566 ?
O51 U10 O18 36.4(10) 4_566 4_566 ?
O36 U10 Na7 25.6(9) . 2_645 ?
O48 U10 Na7 153.5(9) . 2_645 ?
O53 U10 Na7 71.8(8) . 2_645 ?
O40 U10 Na7 89.8(9) . 2_645 ?
O33 U10 Na7 114.6(8) . 2_645 ?
O9 U10 Na7 116.9(7) . 2_645 ?
O51 U10 Na7 68.9(8) 4_566 2_645 ?
O18 U10 Na7 83.0(7) 4_566 2_645 ?
O36 U10 Cs1 39.8(10) . 1_655 ?
O48 U10 Cs1 137.8(10) . 1_655 ?
O53 U10 Cs1 125.4(7) . 1_655 ?
O40 U10 Cs1 129.3(9) . 1_655 ?
O33 U10 Cs1 62.6(7) . 1_655 ?
O9 U10 Cs1 83.9(7) . 1_655 ?
O51 U10 Cs1 81.7(8) 4_566 1_655 ?
O18 U10 Cs1 62.3(7) 4_566 1_655 ?
Na7 U10 Cs1 53.8(3) 2_645 1_655 ?
O58 U11 O41 179.6(12) . . ?
O58 U11 O55 90.1(12) . . ?
O41 U11 O55 89.8(12) . . ?
O58 U11 O64 89.7(12) . . ?
O41 U11 O64 90.5(12) . . ?
O55 U11 O64 37.8(10) . . ?
O58 U11 O3 88.9(11) . . ?
O41 U11 O3 91.5(11) . . ?
O55 U11 O3 119.7(11) . . ?
O64 U11 O3 81.9(11) . . ?
O58 U11 O30 88.1(12) . . ?
O41 U11 O30 92.2(11) . . ?
O55 U11 O30 158.3(11) . . ?
O64 U11 O30 120.6(11) . . ?
O3 U11 O30 38.7(10) . . ?
O58 U11 O46 88.2(11) . . ?
O41 U11 O46 91.4(11) . . ?
O55 U11 O46 91.7(11) . . ?
O64 U11 O46 129.4(11) . . ?
O3 U11 O46 148.5(11) . . ?
O30 U11 O46 109.9(11) . . ?
O58 U11 O27 90.3(11) . . ?
O41 U11 O27 89.4(11) . . ?
O55 U11 O27 125.4(10) . . ?
O64 U11 O27 163.2(11) . . ?
O3 U11 O27 114.9(10) . . ?
O30 U11 O27 76.2(10) . . ?
O46 U11 O27 33.8(9) . . ?
O58 U11 Na5 150.2(9) . . ?
O41 U11 Na5 29.4(9) . . ?
O55 U11 Na5 73.3(9) . . ?
O64 U11 Na5 91.6(8) . . ?
O3 U11 Na5 120.8(8) . . ?
O30 U11 Na5 116.4(8) . . ?
O46 U11 Na5 68.3(8) . . ?
O27 U11 Na5 80.2(7) . . ?
O58 U11 Na7 151.5(9) . 3_665 ?
O41 U11 Na7 29.0(8) . 3_665 ?
O55 U11 Na7 90.0(8) . 3_665 ?
O64 U11 Na7 73.3(9) . 3_665 ?
O3 U11 Na7 66.6(8) . 3_665 ?
O30 U11 Na7 81.6(8) . 3_665 ?
O46 U11 Na7 120.3(8) . 3_665 ?
O27 U11 Na7 112.6(7) . 3_665 ?
Na5 U11 Na7 55.4(4) . 3_665 ?
O58 U11 Na4 20.5(9) . . ?
O41 U11 Na4 159.1(9) . . ?
O55 U11 Na4 76.3(8) . . ?
O64 U11 Na4 88.0(9) . . ?
O3 U11 Na4 108.8(8) . . ?
O30 U11 Na4 106.5(8) . . ?
O46 U11 Na4 73.8(8) . . ?
O27 U11 Na4 86.2(7) . . ?
Na5 U11 Na4 129.8(4) . . ?
Na7 U11 Na4 161.1(4) 3_665 . ?
O58 U11 Na2 25.8(9) . . ?
O41 U11 Na2 154.7(9) . . ?
O55 U11 Na2 100.5(9) . . ?
O64 U11 Na2 84.0(9) . . ?
O3 U11 Na2 63.2(8) . . ?
O30 U11 Na2 69.9(9) . . ?
O46 U11 Na2 111.2(8) . . ?
O27 U11 Na2 102.8(7) . . ?
Na5 U11 Na2 173.6(5) . . ?
Na7 U11 Na2 127.0(4) 3_665 . ?
Na4 U11 Na2 45.6(4) . . ?
O17 U12 O32 177.3(12) . . ?
O17 U12 O49 91.7(11) . . ?
O32 U12 O49 90.9(11) . . ?
O17 U12 O59 93.1(12) . . ?
O32 U12 O59 88.8(11) . . ?
O49 U12 O59 37.3(10) . . ?
O17 U12 O67 91.6(12) . 2_645 ?
O32 U12 O67 85.8(11) . 2_645 ?
O49 U12 O67 157.3(11) . 2_645 ?
O59 U12 O67 120.1(11) . 2_645 ?
O17 U12 O14 93.4(11) . . ?
O32 U12 O14 87.4(11) . . ?
O49 U12 O14 83.4(11) . . ?
O59 U12 O14 120.5(11) . . ?
O67 U12 O14 118.8(11) 2_645 . ?
O17 U12 O26 91.2(11) . . ?
O32 U12 O26 87.9(10) . . ?
O49 U12 O26 119.0(10) . . ?
O59 U12 O26 156.0(11) . . ?
O67 U12 O26 83.4(11) 2_645 . ?
O14 U12 O26 35.6(10) . . ?
O17 U12 O10 88.7(11) . 2_645 ?
O32 U12 O10 89.5(10) . 2_645 ?
O49 U12 O10 120.7(11) . 2_645 ?
O59 U12 O10 83.4(11) . 2_645 ?
O67 U12 O10 37.0(10) 2_645 2_645 ?
O14 U12 O10 155.8(11) . 2_645 ?
O26 U12 O10 120.3(10) . 2_645 ?
O17 U12 Na5 25.0(9) . 2_645 ?
O32 U12 Na5 154.7(8) . 2_645 ?
O49 U12 Na5 89.6(8) . 2_645 ?
O59 U12 Na5 76.5(9) . 2_645 ?
O67 U12 Na5 84.1(8) 2_645 2_645 ?
O14 U12 Na5 117.8(8) . 2_645 ?
O26 U12 Na5 113.8(8) . 2_645 ?
O10 U12 Na5 68.7(8) 2_645 2_645 ?
O17 U12 Cs4 130.2(9) . . ?
O32 U12 Cs4 50.2(8) . . ?
O49 U12 Cs4 90.2(7) . . ?
O59 U12 Cs4 116.4(8) . . ?
O67 U12 Cs4 104.7(8) 2_645 . ?
O14 U12 Cs4 37.6(7) . . ?
O26 U12 Cs4 46.3(7) . . ?
O10 U12 Cs4 131.2(7) 2_645 . ?
Na5 U12 Cs4 155.1(3) 2_645 . ?
O17 U12 Cs3 41.6(9) . . ?
O32 U12 Cs3 136.0(8) . . ?
O49 U12 Cs3 130.3(7) . . ?
O59 U12 Cs3 132.3(8) . . ?
O67 U12 Cs3 62.0(8) 2_645 . ?
O14 U12 Cs3 83.6(8) . . ?
O26 U12 Cs3 60.9(7) . . ?
O10 U12 Cs3 82.0(8) 2_645 . ?
Na5 U12 Cs3 55.9(3) 2_645 . ?
Cs4 U12 Cs3 107.16(15) . . ?
O68 U13 O104 154(2) . . ?
O68 U13 O66 88.0(16) . . ?
O104 U13 O66 100(2) . . ?
O68 U13 O106 111(2) . . ?
O104 U13 O106 57(3) . . ?
O66 U13 O106 156(2) . . ?
O68 U13 O107 92.8(18) . . ?
O104 U13 O107 105(2) . . ?
O66 U13 O107 118(2) . . ?
O106 U13 O107 78(2) . . ?
O68 U13 O103 92.0(16) . . ?
O104 U13 O103 114(2) . . ?
O66 U13 O103 78.8(17) . . ?
O106 U13 O103 114(2) . . ?
O107 U13 O103 38.8(18) . . ?
O68 U13 O105 89.5(14) . . ?
O104 U13 O105 83(2) . . ?
O66 U13 O105 35.7(14) . . ?
O106 U13 O105 126(2) . . ?
O107 U13 O105 153(2) . . ?
O103 U13 O105 114.3(16) . . ?
O68 U13 O106 70.2(19) . 3_565 ?
O104 U13 O106 84(3) . 3_565 ?
O66 U13 O106 116(2) . 3_565 ?
O106 U13 O106 60(3) . 3_565 ?
O107 U13 O106 122(2) . 3_565 ?
O103 U13 O106 155.1(19) . 3_565 ?
O105 U13 O106 83.7(19) . 3_565 ?
O68 U13 Na1 40.7(11) . . ?
O104 U13 Na1 135.2(19) . . ?
O66 U13 Na1 48.5(12) . . ?
O106 U13 Na1 144.0(18) . . ?
O107 U13 Na1 117.1(16) . . ?
O103 U13 Na1 92.3(12) . . ?
O105 U13 Na1 52.7(10) . . ?
O106 U13 Na1 85.3(16) 3_565 . ?
O68 U13 Na7 139.4(11) . . ?
O104 U13 Na7 48(2) . . ?
O66 U13 Na7 53.1(12) . . ?
O106 U13 Na7 104.7(18) . . ?
O107 U13 Na7 113.7(16) . . ?
O103 U13 Na7 91.0(12) . . ?
O105 U13 Na7 52.9(10) . . ?
O106 U13 Na7 113.9(16) 3_565 . ?
Na1 U13 Na7 98.7(4) . . ?
O68 U13 Na3 41.4(11) . . ?
O104 U13 Na3 159.8(19) . . ?
O66 U13 Na3 92.3(13) . . ?
O106 U13 Na3 111.7(18) . . ?
O107 U13 Na3 54.7(15) . . ?
O103 U13 Na3 52.6(11) . . ?
O105 U13 Na3 115.6(11) . . ?
O106 U13 Na3 104.9(16) 3_565 . ?
Na1 U13 Na3 64.4(4) . . ?
Na7 U13 Na3 136.3(5) . . ?
O68 U13 Na5 140.2(11) . 3_665 ?
O104 U13 Na5 64(2) . 3_665 ?
O66 U13 Na5 93.0(13) . 3_665 ?
O106 U13 Na5 82.0(18) . 3_665 ?
O107 U13 Na5 52.0(16) . 3_665 ?
O103 U13 Na5 49.6(11) . 3_665 ?
O105 U13 Na5 113.5(11) . 3_665 ?
O106 U13 Na5 140.8(16) 3_565 3_665 ?
Na1 U13 Na5 133.6(5) . 3_665 ?
Na7 U13 Na5 62.6(5) . 3_665 ?
Na3 U13 Na5 98.9(5) . 3_665 ?
O29 Cs1 O19 76.1(7) . 1_455 ?
O29 Cs1 O35 174.7(7) . 4_466 ?
O19 Cs1 O35 106.2(7) 1_455 4_466 ?
O29 Cs1 O24 106.6(8) . 4_566 ?
O19 Cs1 O24 175.2(8) 1_455 4_566 ?
O35 Cs1 O24 70.7(8) 4_466 4_566 ?
O29 Cs1 O2 54.7(8) . 1_455 ?
O19 Cs1 O2 53.7(7) 1_455 1_455 ?
O35 Cs1 O2 122.7(8) 4_466 1_455 ?
O24 Cs1 O2 124.5(8) 4_566 1_455 ?
O29 Cs1 O12 122.1(8) . 4_566 ?
O19 Cs1 O12 121.8(8) 1_455 4_566 ?
O35 Cs1 O12 52.6(8) 4_466 4_566 ?
O24 Cs1 O12 53.4(8) 4_566 4_566 ?
O2 Cs1 O12 90.2(8) 1_455 4_566 ?
O29 Cs1 O36 127.1(7) . 1_455 ?
O19 Cs1 O36 52.0(7) 1_455 1_455 ?
O35 Cs1 O36 54.4(7) 4_466 1_455 ?
O24 Cs1 O36 124.4(8) 4_566 1_455 ?
O2 Cs1 O36 83.2(7) 1_455 1_455 ?
O12 Cs1 O36 83.7(8) 4_566 1_455 ?
O29 Cs1 O62 52.4(7) . 4_566 ?
O19 Cs1 O62 127.5(7) 1_455 4_566 ?
O35 Cs1 O62 124.3(7) 4_466 4_566 ?
O24 Cs1 O62 54.6(8) 4_566 4_566 ?
O2 Cs1 O62 84.9(8) 1_455 4_566 ?
O12 Cs1 O62 83.8(8) 4_566 4_566 ?
O36 Cs1 O62 162.7(7) 1_455 4_566 ?
O29 Cs1 O107 53.6(11) . 4_566 ?
O19 Cs1 O107 105.5(11) 1_455 4_566 ?
O35 Cs1 O107 129.1(11) 4_466 4_566 ?
O24 Cs1 O107 79.3(11) 4_566 4_566 ?
O2 Cs1 O107 108.2(11) 1_455 4_566 ?
O12 Cs1 O107 130.5(12) 4_566 4_566 ?
O36 Cs1 O107 142.4(11) 1_455 4_566 ?
O62 Cs1 O107 54.1(11) 4_566 4_566 ?
O29 Cs1 O105 107.2(8) . 2_545 ?
O19 Cs1 O105 53.7(8) 1_455 2_545 ?
O35 Cs1 O105 77.8(8) 4_466 2_545 ?
O24 Cs1 O105 127.9(9) 4_566 2_545 ?
O2 Cs1 O105 107.4(8) 1_455 2_545 ?
O12 Cs1 O105 128.3(9) 4_566 2_545 ?
O36 Cs1 O105 52.3(8) 1_455 2_545 ?
O62 Cs1 O105 144.2(8) 4_566 2_545 ?
O107 Cs1 O105 90.3(12) 4_566 2_545 ?
O29 Cs1 O104 127.2(12) . 2_545 ?
O19 Cs1 O104 98.8(12) 1_455 2_545 ?
O35 Cs1 O104 57.6(12) 4_466 2_545 ?
O24 Cs1 O104 82.7(12) 4_566 2_545 ?
O2 Cs1 O104 152.4(12) 1_455 2_545 ?
O12 Cs1 O104 105.4(12) 4_566 2_545 ?
O36 Cs1 O104 76.3(12) 1_455 2_545 ?
O62 Cs1 O104 118.8(12) 4_566 2_545 ?
O107 Cs1 O104 79.0(14) 4_566 2_545 ?
O105 Cs1 O104 45.2(12) 2_545 2_545 ?
O29 Cs1 Na3 79.8(6) . 4_566 ?
O19 Cs1 Na3 150.3(6) 1_455 4_566 ?
O35 Cs1 Na3 99.3(6) 4_466 4_566 ?
O24 Cs1 Na3 34.3(7) 4_566 4_566 ?
O2 Cs1 Na3 122.3(7) 1_455 4_566 ?
O12 Cs1 Na3 85.8(7) 4_566 4_566 ?
O36 Cs1 Na3 152.4(5) 1_455 4_566 ?
O62 Cs1 Na3 37.5(6) 4_566 4_566 ?
O107 Cs1 Na3 45.2(10) 4_566 4_566 ?
O105 Cs1 Na3 119.6(7) 2_545 4_566 ?
O104 Cs1 Na3 82.1(11) 2_545 4_566 ?
O104 Cs2 O68 71.6(16) 3_565 . ?
O104 Cs2 O8 136.4(15) 3_565 . ?
O68 Cs2 O8 120.9(9) . . ?
O104 Cs2 O39 81.9(15) 3_565 1_455 ?
O68 Cs2 O39 113.5(8) . 1_455 ?
O8 Cs2 O39 54.5(8) . 1_455 ?
O104 Cs2 O24 100.5(15) 3_565 . ?
O68 Cs2 O24 69.0(9) . . ?
O8 Cs2 O24 123.2(8) . . ?
O39 Cs2 O24 177.1(8) 1_455 . ?
O104 Cs2 O35 67.3(14) 3_565 1_455 ?
O68 Cs2 O35 114.1(8) . 1_455 ?
O8 Cs2 O35 124.5(8) . 1_455 ?
O39 Cs2 O35 109.1(7) 1_455 1_455 ?
O24 Cs2 O35 70.6(8) . 1_455 ?
O104 Cs2 O15 113.8(15) 3_565 . ?
O68 Cs2 O15 66.3(8) . . ?
O8 Cs2 O15 54.9(7) . . ?
O39 Cs2 O15 71.6(7) 1_455 . ?
O24 Cs2 O15 108.7(8) . . ?
O35 Cs2 O15 178.8(7) 1_455 . ?
O104 Cs2 O1 120.0(14) 3_565 . ?
O68 Cs2 O1 122.6(8) . . ?
O8 Cs2 O1 89.6(7) . . ?
O39 Cs2 O1 123.5(7) 1_455 . ?
O24 Cs2 O1 53.8(8) . . ?
O35 Cs2 O1 53.5(7) 1_455 . ?
O15 Cs2 O1 125.3(7) . . ?
O104 Cs2 O106 35.7(17) 3_565 3_565 ?
O68 Cs2 O106 45.8(14) . 3_565 ?
O8 Cs2 O106 120.6(13) . 3_565 ?
O39 Cs2 O106 78.2(13) 1_455 3_565 ?
O24 Cs2 O106 104.7(13) . 3_565 ?
O35 Cs2 O106 101.8(13) 1_455 3_565 ?
O15 Cs2 O106 79.3(13) . 3_565 ?
O1 Cs2 O106 149.7(12) . 3_565 ?
O104 Cs2 O41 64.1(15) 3_565 1_455 ?
O68 Cs2 O41 135.0(8) . 1_455 ?
O8 Cs2 O41 88.1(7) . 1_455 ?
O39 Cs2 O41 53.7(7) 1_455 1_455 ?
O24 Cs2 O41 125.8(8) . 1_455 ?
O35 Cs2 O41 55.3(7) 1_455 1_455 ?
O15 Cs2 O41 125.3(6) . 1_455 ?
O1 Cs2 O41 87.7(7) . 1_455 ?
O106 Cs2 O41 90.8(13) 3_565 1_455 ?
O104 Cs2 O57 121.5(15) 3_565 . ?
O68 Cs2 O57 50.7(8) . . ?
O8 Cs2 O57 87.9(8) . . ?
O39 Cs2 O57 126.1(7) 1_455 . ?
O24 Cs2 O57 54.0(8) . . ?
O35 Cs2 O57 124.5(7) 1_455 . ?
O15 Cs2 O57 54.7(6) . . ?
O1 Cs2 O57 88.2(7) . . ?
O106 Cs2 O57 94.7(13) 3_565 . ?
O41 Cs2 O57 174.3(6) 1_455 . ?
O104 Cs2 Na7 38.2(14) 3_565 3_565 ?
O68 Cs2 Na7 105.9(7) . 3_565 ?
O8 Cs2 Na7 125.3(7) . 3_565 ?
O39 Cs2 Na7 83.0(6) 1_455 3_565 ?
O24 Cs2 Na7 97.9(7) . 3_565 ?
O35 Cs2 Na7 35.2(6) 1_455 3_565 ?
O15 Cs2 Na7 146.0(5) . 3_565 ?
O1 Cs2 Na7 87.5(6) . 3_565 ?
O106 Cs2 Na7 73.5(12) 3_565 3_565 ?
O41 Cs2 Na7 37.2(5) 1_455 3_565 ?
O57 Cs2 Na7 146.5(5) . 3_565 ?
O15 Cs3 O4 124.4(7) 2_545 1_455 ?
O15 Cs3 O39 74.1(7) 2_545 2_645 ?
O4 Cs3 O39 127.9(8) 1_455 2_645 ?
O15 Cs3 O29 178.7(7) 2_545 . ?
O4 Cs3 O29 56.3(7) 1_455 . ?
O39 Cs3 O29 106.5(8) 2_645 . ?
O15 Cs3 O19 103.1(7) 2_545 1_455 ?
O4 Cs3 O19 54.7(7) 1_455 1_455 ?
O39 Cs3 O19 176.9(7) 2_645 1_455 ?
O29 Cs3 O19 76.3(7) . 1_455 ?
O15 Cs3 O6 55.1(7) 2_545 2_545 ?
O4 Cs3 O6 92.3(8) 1_455 2_545 ?
O39 Cs3 O6 56.6(7) 2_645 2_545 ?
O29 Cs3 O6 126.3(8) . 2_545 ?
O19 Cs3 O6 123.0(7) 1_455 2_545 ?
O15 Cs3 O106 83.1(13) 2_545 4_566 ?
O4 Cs3 O106 142.8(13) 1_455 4_566 ?
O39 Cs3 O106 80.3(13) 2_645 4_566 ?
O29 Cs3 O106 95.8(13) . 4_566 ?
O19 Cs3 O106 98.1(13) 1_455 4_566 ?
O6 Cs3 O106 124.9(13) 2_545 4_566 ?
O15 Cs3 O17 127.4(7) 2_545 . ?
O4 Cs3 O17 88.0(7) 1_455 . ?
O39 Cs3 O17 53.8(7) 2_645 . ?
O29 Cs3 O17 53.3(7) . . ?
O19 Cs3 O17 129.1(7) 1_455 . ?
O6 Cs3 O17 87.4(7) 2_545 . ?
O106 Cs3 O17 93.5(14) 4_566 . ?
O15 Cs3 O25 52.7(6) 2_545 1_455 ?
O4 Cs3 O25 84.5(7) 1_455 1_455 ?
O39 Cs3 O25 126.4(7) 2_645 1_455 ?
O29 Cs3 O25 126.9(7) . 1_455 ?
O19 Cs3 O25 51.0(6) 1_455 1_455 ?
O6 Cs3 O25 84.9(7) 2_545 1_455 ?
O106 Cs3 O25 97.3(13) 4_566 1_455 ?
O17 Cs3 O25 169.0(6) . 1_455 ?
O15 Cs3 O107 125.9(11) 2_545 4_566 ?
O4 Cs3 O107 109.5(11) 1_455 4_566 ?
O39 Cs3 O107 76.6(11) 2_645 4_566 ?
O29 Cs3 O107 53.3(11) . 4_566 ?
O19 Cs3 O107 104.3(11) 1_455 4_566 ?
O6 Cs3 O107 131.7(11) 2_545 4_566 ?
O106 Cs3 O107 47.6(16) 4_566 4_566 ?
O17 Cs3 O107 52.6(11) . 4_566 ?
O25 Cs3 O107 137.8(11) 1_455 4_566 ?
O15 Cs3 Na1 34.9(5) 2_545 2_545 ?
O4 Cs3 Na1 121.2(6) 1_455 2_545 ?
O39 Cs3 Na1 100.6(6) 2_645 2_545 ?
O29 Cs3 Na1 143.8(6) . 2_545 ?
O19 Cs3 Na1 76.3(6) 1_455 2_545 ?
O6 Cs3 Na1 88.7(6) 2_545 2_545 ?
O106 Cs3 Na1 65.5(13) 4_566 2_545 ?
O17 Cs3 Na1 150.7(5) . 2_545 ?
O25 Cs3 Na1 37.0(5) 1_455 2_545 ?
O107 Cs3 Na1 112.7(10) 4_566 2_545 ?
O15 Cs3 Na5 102.0(6) 2_545 2_645 ?
O4 Cs3 Na5 123.4(7) 1_455 2_645 ?
O39 Cs3 Na5 34.6(6) 2_645 2_645 ?
O29 Cs3 Na5 78.0(6) . 2_645 ?
O19 Cs3 Na5 146.7(6) 1_455 2_645 ?
O6 Cs3 Na5 89.4(6) 2_545 2_645 ?
O106 Cs3 Na5 63.8(13) 4_566 2_645 ?
O17 Cs3 Na5 35.6(5) . 2_645 ?
O25 Cs3 Na5 151.7(5) 1_455 2_645 ?
O107 Cs3 Na5 42.6(10) 4_566 2_645 ?
Na1 Cs3 Na5 115.4(4) 2_545 2_645 ?
O14 Cs4 O52 159.2(10) . . ?
O14 Cs4 O56 130.4(9) . . ?
O52 Cs4 O56 28.8(8) . . ?
O14 Cs4 O31 115.6(8) . . ?
O52 Cs4 O31 59.3(8) . . ?
O56 Cs4 O31 58.8(8) . . ?
O14 Cs4 O95 67.7(9) . 4_566 ?
O52 Cs4 O95 131.1(10) . 4_566 ?
O56 Cs4 O95 154.0(10) . 4_566 ?
O31 Cs4 O95 136.6(10) . 4_566 ?
O14 Cs4 O26 27.1(8) . . ?
O52 Cs4 O26 132.1(9) . . ?
O56 Cs4 O26 103.4(9) . . ?
O31 Cs4 O26 105.7(7) . . ?
O95 Cs4 O26 92.2(9) 4_566 . ?
O14 Cs4 O21 117.1(8) . . ?
O52 Cs4 O21 55.4(8) . . ?
O56 Cs4 O21 53.7(8) . . ?
O31 Cs4 O21 111.1(7) . . ?
O95 Cs4 O21 103.1(9) 4_566 . ?
O26 Cs4 O21 101.6(8) . . ?
O14 Cs4 O16 57.9(8) . . ?
O52 Cs4 O16 115.1(8) . . ?
O56 Cs4 O16 101.5(8) . . ?
O31 Cs4 O16 150.2(8) . . ?
O95 Cs4 O16 71.0(9) 4_566 . ?
O26 Cs4 O16 54.0(7) . . ?
O21 Cs4 O16 60.4(7) . . ?
O14 Cs4 O97 64.3(10) . . ?
O52 Cs4 O97 131.3(11) . . ?
O56 Cs4 O97 145.1(10) . . ?
O31 Cs4 O97 86.4(9) . . ?
O95 Cs4 O97 54.7(11) 4_566 . ?
O26 Cs4 O97 87.4(10) . . ?
O21 Cs4 O97 156.8(10) . . ?
O16 Cs4 O97 111.4(9) . . ?
O14 Cs4 O32 54.7(7) . . ?
O52 Cs4 O32 117.1(8) . . ?
O56 Cs4 O32 100.6(8) . . ?
O31 Cs4 O32 60.9(6) . . ?
O95 Cs4 O32 105.4(8) 4_566 . ?
O26 Cs4 O32 53.0(7) . . ?
O21 Cs4 O32 142.0(7) . . ?
O16 Cs4 O32 106.6(7) . . ?
O97 Cs4 O32 59.6(9) . . ?
O14 Cs4 O93 76.0(9) . . ?
O52 Cs4 O93 84.8(9) . . ?
O56 Cs4 O93 58.2(9) . . ?
O31 Cs4 O93 60.7(8) . . ?
O95 Cs4 O93 143.7(10) 4_566 . ?
O26 Cs4 O93 52.4(8) . . ?
O21 Cs4 O93 93.3(8) . . ?
O16 Cs4 O93 90.3(8) . . ?
O97 Cs4 O93 109.0(11) . . ?
O32 Cs4 O93 49.4(8) . . ?
O14 Cs4 U9 134.3(6) . . ?
O52 Cs4 U9 35.1(6) . . ?
O56 Cs4 U9 35.6(6) . . ?
O31 Cs4 U9 25.3(5) . . ?
O95 Cs4 U9 149.1(8) 4_566 . ?
O26 Cs4 U9 115.1(6) . . ?
O21 Cs4 U9 85.8(5) . . ?
O16 Cs4 U9 136.3(5) . . ?
O97 Cs4 U9 109.8(8) . . ?
O32 Cs4 U9 82.4(4) . . ?
O93 Cs4 U9 62.9(6) . . ?
O68 Na1 O15 94.7(13) . . ?
O68 Na1 O70 127.7(14) . 2_655 ?
O15 Na1 O70 130.2(13) . 2_655 ?
O68 Na1 O25 139.3(13) . 2_655 ?
O15 Na1 O25 77.0(10) . 2_655 ?
O70 Na1 O25 83.5(11) 2_655 2_655 ?
O68 Na1 O57 72.9(12) . . ?
O15 Na1 O57 80.5(11) . . ?
O70 Na1 O57 88.0(12) 2_655 . ?
O25 Na1 O57 141.6(11) 2_655 . ?
O68 Na1 O66 71.7(14) . . ?
O15 Na1 O66 144.1(16) . . ?
O70 Na1 O66 80.8(15) 2_655 . ?
O25 Na1 O66 91.7(13) 2_655 . ?
O57 Na1 O66 123.7(15) . . ?
O68 Na1 O105 71.5(13) . . ?
O15 Na1 O105 114.0(13) . . ?
O70 Na1 O105 104.4(14) 2_655 . ?
O25 Na1 O105 75.8(11) 2_655 . ?
O57 Na1 O105 142.3(13) . . ?
O66 Na1 O105 30.4(13) . . ?
O68 Na1 U13 31.7(9) . . ?
O15 Na1 U13 115.9(9) . . ?
O70 Na1 U13 113.8(10) 2_655 . ?
O25 Na1 U13 117.9(8) 2_655 . ?
O57 Na1 U13 99.8(8) . . ?
O66 Na1 U13 40.9(11) . . ?
O105 Na1 U13 42.5(9) . . ?
O68 Na1 Na3 41.3(10) . . ?
O15 Na1 Na3 107.8(9) . . ?
O70 Na1 Na3 93.4(10) 2_655 . ?
O25 Na1 Na3 175.2(10) 2_655 . ?
O57 Na1 Na3 41.5(7) . . ?
O66 Na1 Na3 84.2(12) . . ?
O105 Na1 Na3 101.5(10) . . ?
U13 Na1 Na3 60.1(4) . . ?
O68 Na1 U3 110.1(11) . . ?
O15 Na1 U3 18.9(7) . . ?
O70 Na1 U3 111.5(9) 2_655 . ?
O25 Na1 U3 72.8(7) 2_655 . ?
O57 Na1 U3 75.8(8) . . ?
O66 Na1 U3 158.3(13) . . ?
O105 Na1 U3 128.3(11) . . ?
U13 Na1 U3 134.4(6) . . ?
Na3 Na1 U3 111.8(5) . . ?
O68 Na1 U9 93.3(10) . . ?
O15 Na1 U9 74.6(8) . . ?
O70 Na1 U9 77.8(9) 2_655 . ?
O25 Na1 U9 121.5(8) 2_655 . ?
O57 Na1 U9 20.7(7) . . ?
O66 Na1 U9 137.4(13) . . ?
O105 Na1 U9 162.6(10) . . ?
U13 Na1 U9 120.5(5) . . ?
Na3 Na1 U9 61.1(4) . . ?
U3 Na1 U9 64.1(3) . . ?
O68 Na1 U8 154.7(11) . 2_655 ?
O15 Na1 U8 72.7(8) . 2_655 ?
O70 Na1 U8 74.9(9) 2_655 2_655 ?
O25 Na1 U8 17.9(6) 2_655 2_655 ?
O57 Na1 U8 124.4(8) . 2_655 ?
O66 Na1 U8 105.4(12) . 2_655 ?
O105 Na1 U8 93.2(10) . 2_655 ?
U13 Na1 U8 135.6(5) . 2_655 ?
Na3 Na1 U8 163.2(6) . 2_655 ?
U3 Na1 U8 63.3(3) . 2_655 ?
U9 Na1 U8 103.9(4) . 2_655 ?
O100 Na2 O45 81.7(13) . . ?
O100 Na2 O84 99.5(15) . . ?
O45 Na2 O84 169.2(15) . . ?
O100 Na2 O83 165.2(17) . . ?
O45 Na2 O83 84.6(13) . . ?
O84 Na2 O83 93.0(15) . . ?
O100 Na2 O58 85.1(14) . . ?
O45 Na2 O58 79.5(11) . . ?
O84 Na2 O58 90.0(12) . . ?
O83 Na2 O58 87.0(13) . . ?
O100 Na2 Na4 49.1(11) . . ?
O45 Na2 Na4 49.7(8) . . ?
O84 Na2 Na4 123.7(12) . . ?
O83 Na2 Na4 116.9(13) . . ?
O58 Na2 Na4 49.3(8) . . ?
O100 Na2 U8 92.0(11) . . ?
O45 Na2 U8 18.1(7) . . ?
O84 Na2 U8 167.8(12) . . ?
O83 Na2 U8 76.3(10) . . ?
O58 Na2 U8 95.1(9) . . ?
Na4 Na2 U8 67.3(5) . . ?
O100 Na2 U11 97.0(12) . . ?
O45 Na2 U11 94.3(9) . . ?
O84 Na2 U11 75.0(10) . . ?
O83 Na2 U11 78.5(10) . . ?
O58 Na2 U11 17.8(7) . . ?
Na4 Na2 U11 66.9(6) . . ?
U8 Na2 U11 107.8(5) . . ?
O24 Na3 O99 129.1(15) . . ?
O24 Na3 O62 83.7(13) . . ?
O99 Na3 O62 81.9(13) . . ?
O24 Na3 O57 82.0(12) . . ?
O99 Na3 O57 86.2(12) . . ?
O62 Na3 O57 149.3(13) . . ?
O24 Na3 O68 96.0(14) . . ?
O99 Na3 O68 126.2(14) . . ?
O62 Na3 O68 137.7(14) . . ?
O57 Na3 O68 71.0(12) . . ?
O24 Na3 O103 145.2(16) . . ?
O99 Na3 O103 82.6(14) . . ?
O62 Na3 O103 88.1(13) . . ?
O57 Na3 O103 118.4(13) . . ?
O68 Na3 O103 68.3(13) . . ?
O24 Na3 O107 115.2(17) . . ?
O99 Na3 O107 107.4(17) . . ?
O62 Na3 O107 74.5(15) . . ?
O57 Na3 O107 136.2(15) . . ?
O68 Na3 O107 67.4(15) . . ?
O103 Na3 O107 30.6(14) . . ?
O24 Na3 U13 115.3(12) . . ?
O99 Na3 U13 115.1(10) . . ?
O62 Na3 U13 114.2(10) . . ?
O57 Na3 U13 96.5(9) . . ?
O68 Na3 U13 29.8(8) . . ?
O103 Na3 U13 40.0(10) . . ?
O107 Na3 U13 39.8(12) . . ?
O24 Na3 U6 20.4(9) . . ?
O99 Na3 U6 108.7(10) . . ?
O62 Na3 U6 77.3(9) . . ?
O57 Na3 U6 79.9(8) . . ?
O68 Na3 U6 113.9(11) . . ?
O103 Na3 U6 159.7(11) . . ?
O107 Na3 U6 129.9(14) . . ?
U13 Na3 U6 135.7(6) . . ?
O24 Na3 Na1 109.3(11) . . ?
O99 Na3 Na1 93.6(10) . . ?
O62 Na3 Na1 165.7(11) . . ?
O57 Na3 Na1 42.7(8) . . ?
O68 Na3 Na1 37.9(9) . . ?
O103 Na3 Na1 77.9(10) . . ?
O107 Na3 Na1 94.1(13) . . ?
U13 Na3 Na1 55.5(4) . . ?
U6 Na3 Na1 116.9(6) . . ?
O24 Na3 U9 76.3(10) . . ?
O99 Na3 U9 75.4(9) . . ?
O62 Na3 U9 128.3(10) . . ?
O57 Na3 U9 21.1(7) . . ?
O68 Na3 U9 91.9(10) . . ?
O103 Na3 U9 132.6(11) . . ?
O107 Na3 U9 156.6(13) . . ?
U13 Na3 U9 117.4(5) . . ?
U6 Na3 U9 67.5(3) . . ?
Na1 Na3 U9 62.6(4) . . ?
O24 Na3 Cs1 53.9(9) . 4_565 ?
O99 Na3 Cs1 144.6(11) . 4_565 ?
O62 Na3 Cs1 62.9(9) . 4_565 ?
O57 Na3 Cs1 125.8(10) . 4_565 ?
O68 Na3 Cs1 82.9(10) . 4_565 ?
O103 Na3 Cs1 92.4(11) . 4_565 ?
O107 Na3 Cs1 61.8(13) . 4_565 ?
U13 Na3 Cs1 79.2(4) . 4_565 ?
U6 Na3 Cs1 68.5(4) . 4_565 ?
Na1 Na3 Cs1 119.7(6) . 4_565 ?
U9 Na3 Cs1 128.7(5) . 4_565 ?
O71 Na4 O79 96.8(14) . . ?
O71 Na4 O100 169.8(16) . . ?
O79 Na4 O100 85.9(14) . . ?
O71 Na4 O45 89.3(12) . . ?
O79 Na4 O45 88.4(13) . . ?
O100 Na4 O45 80.9(13) . . ?
O71 Na4 O58 88.5(12) . . ?
O79 Na4 O58 168.9(14) . . ?
O100 Na4 O58 87.2(13) . . ?
O45 Na4 O58 81.9(11) . . ?
O71 Na4 Na2 122.4(12) . . ?
O79 Na4 Na2 116.4(12) . . ?
O100 Na4 Na2 48.2(11) . . ?
O45 Na4 Na2 49.5(8) . . ?
O58 Na4 Na2 52.8(9) . . ?
O71 Na4 U8 80.6(9) . . ?
O79 Na4 U8 75.0(10) . . ?
O100 Na4 U8 90.6(11) . . ?
O45 Na4 U8 17.1(6) . . ?
O58 Na4 U8 96.3(9) . . ?
Na2 Na4 U8 66.2(6) . . ?
O71 Na4 U11 80.8(9) . . ?
O79 Na4 U11 176.1(11) . . ?
O100 Na4 U11 96.9(11) . . ?
O45 Na4 U11 94.6(9) . . ?
O58 Na4 U11 15.0(7) . . ?
Na2 Na4 U11 67.5(6) . . ?
U8 Na4 U11 107.5(5) . . ?
O39 Na5 O75 131.4(14) . . ?
O39 Na5 O17 79.8(11) . 2_655 ?
O75 Na5 O17 86.8(13) . 2_655 ?
O39 Na5 O41 79.2(11) . . ?
O75 Na5 O41 88.3(12) . . ?
O17 Na5 O41 147.0(13) 2_655 . ?
O39 Na5 O103 141.0(15) . 3_665 ?
O75 Na5 O103 84.9(14) . 3_665 ?
O17 Na5 O103 90.3(13) 2_655 3_665 ?
O41 Na5 O103 121.7(13) . 3_665 ?
O39 Na5 O107 109.9(17) . 3_665 ?
O75 Na5 O107 111.1(17) . 3_665 ?
O17 Na5 O107 74.8(15) 2_655 3_665 ?
O41 Na5 O107 136.8(16) . 3_665 ?
O103 Na5 O107 31.7(15) 3_665 3_665 ?
O39 Na5 U13 111.5(10) . 3_665 ?
O75 Na5 U13 116.6(10) . 3_665 ?
O17 Na5 U13 114.1(10) 2_655 3_665 ?
O41 Na5 U13 97.2(9) . 3_665 ?
O103 Na5 U13 39.8(10) 3_665 3_665 ?
O107 Na5 U13 39.7(12) 3_665 3_665 ?
O39 Na5 Na7 106.5(10) . 3_665 ?
O75 Na5 Na7 94.5(10) . 3_665 ?
O17 Na5 Na7 169.9(11) 2_655 3_665 ?
O41 Na5 Na7 43.1(7) . 3_665 ?
O103 Na5 Na7 79.8(11) 3_665 3_665 ?
O107 Na5 Na7 95.5(14) 3_665 3_665 ?
U13 Na5 Na7 56.5(4) 3_665 3_665 ?
O39 Na5 U2 20.3(7) . . ?
O75 Na5 U2 111.1(10) . . ?
O17 Na5 U2 74.7(8) 2_655 . ?
O41 Na5 U2 76.7(8) . . ?
O103 Na5 U2 157.0(12) 3_665 . ?
O107 Na5 U2 125.5(14) 3_665 . ?
U13 Na5 U2 131.7(6) 3_665 . ?
Na7 Na5 U2 113.9(6) 3_665 . ?
O39 Na5 U12 76.4(8) . 2_655 ?
O75 Na5 U12 76.2(9) . 2_655 ?
O17 Na5 U12 19.0(7) 2_655 2_655 ?
O41 Na5 U12 129.4(9) . 2_655 ?
O103 Na5 U12 104.8(11) 3_665 2_655 ?
O107 Na5 U12 93.4(13) 3_665 2_655 ?
U13 Na5 U12 133.0(6) 3_665 2_655 ?
Na7 Na5 U12 169.0(7) 3_665 2_655 ?
U2 Na5 U12 65.3(3) . 2_655 ?
O39 Na5 U11 75.4(8) . . ?
O75 Na5 U11 76.4(9) . . ?
O17 Na5 U11 127.1(10) 2_655 . ?
O41 Na5 U11 21.3(6) . . ?
O103 Na5 U11 136.1(12) 3_665 . ?
O107 Na5 U11 158.0(14) 3_665 . ?
U13 Na5 U11 118.3(5) 3_665 . ?
Na7 Na5 U11 62.8(4) 3_665 . ?
U2 Na5 U11 65.9(3) . . ?
U12 Na5 U11 108.6(5) 2_655 . ?
O39 Na5 Cs3 49.6(8) . 2_655 ?
O75 Na5 Cs3 145.8(11) . 2_655 ?
O17 Na5 Cs3 59.0(8) 2_655 2_655 ?
O41 Na5 Cs3 120.8(9) . 2_655 ?
O103 Na5 Cs3 93.0(11) 3_665 2_655 ?
O107 Na5 Cs3 61.3(14) 3_665 2_655 ?
U13 Na5 Cs3 79.9(4) 3_665 2_655 ?
Na7 Na5 Cs3 118.9(6) 3_665 2_655 ?
U2 Na5 Cs3 64.3(3) . 2_655 ?
U12 Na5 Cs3 71.3(3) 2_655 2_655 ?
U11 Na5 Cs3 124.1(5) . 2_655 ?
O78 Na6 O21 86.5(14) . 1_655 ?
O78 Na6 O16 99.1(14) . 1_655 ?
O21 Na6 O16 86.9(13) 1_655 1_655 ?
O78 Na6 O5 88.5(14) . . ?
O21 Na6 O5 175.0(14) 1_655 . ?
O16 Na6 O5 94.3(12) 1_655 . ?
O78 Na6 O34 79.2(14) . . ?
O21 Na6 O34 100.1(13) 1_655 . ?
O16 Na6 O34 172.7(15) 1_655 . ?
O5 Na6 O34 78.5(12) . . ?
O78 Na6 O72 172.2(16) . . ?
O21 Na6 O72 88.8(13) 1_655 . ?
O16 Na6 O72 86.9(12) 1_655 . ?
O5 Na6 O72 96.1(13) . . ?
O34 Na6 O72 95.4(13) . . ?
O78 Na6 Na9 50.0(12) . . ?
O21 Na6 Na9 127.1(12) 1_655 . ?
O16 Na6 Na9 123.5(12) 1_655 . ?
O5 Na6 Na9 48.4(9) . . ?
O34 Na6 Na9 50.2(9) . . ?
O72 Na6 Na9 130.0(13) . . ?
O78 Na6 U3 94.5(12) . 1_655 ?
O21 Na6 U3 22.2(7) 1_655 1_655 ?
O16 Na6 U3 106.0(10) 1_655 1_655 ?
O5 Na6 U3 158.7(11) . 1_655 ?
O34 Na6 U3 81.3(9) . 1_655 ?
O72 Na6 U3 79.0(10) . 1_655 ?
Na9 Na6 U3 120.3(8) . 1_655 ?
O78 Na6 U2 89.9(12) . . ?
O21 Na6 U2 81.4(9) 1_655 . ?
O16 Na6 U2 164.8(11) 1_655 . ?
O5 Na6 U2 98.2(10) . . ?
O34 Na6 U2 22.2(8) . . ?
O72 Na6 U2 83.2(10) . . ?
Na9 Na6 U2 71.6(7) . . ?
U3 Na6 U2 60.8(4) 1_655 . ?
O78 Na6 U4 110.4(12) . 1_655 ?
O21 Na6 U4 104.6(10) 1_655 1_655 ?
O16 Na6 U4 20.8(7) 1_655 1_655 ?
O5 Na6 U4 77.5(9) . 1_655 ?
O34 Na6 U4 153.9(12) . 1_655 ?
O72 Na6 U4 76.9(9) . 1_655 ?
Na9 Na6 U4 116.8(8) . 1_655 ?
U3 Na6 U4 120.6(7) 1_655 1_655 ?
U2 Na6 U4 159.0(7) . 1_655 ?
O78 Na6 U1 102.5(12) . . ?
O21 Na6 U1 163.0(11) 1_655 . ?
O16 Na6 U1 77.6(9) 1_655 . ?
O5 Na6 U1 20.4(7) . . ?
O34 Na6 U1 95.7(10) . . ?
O72 Na6 U1 83.6(10) . . ?
Na9 Na6 U1 68.4(7) . . ?
U3 Na6 U1 161.9(7) 1_655 . ?
U2 Na6 U1 112.5(6) . . ?
U4 Na6 U1 58.9(3) 1_655 . ?
O78 Na6 Cs4 116.6(13) . 1_655 ?
O21 Na6 Cs4 47.7(8) 1_655 1_655 ?
O16 Na6 Cs4 48.5(8) 1_655 1_655 ?
O5 Na6 Cs4 135.8(10) . 1_655 ?
O34 Na6 Cs4 138.6(11) . 1_655 ?
O72 Na6 Cs4 64.0(10) . 1_655 ?
Na9 Na6 Cs4 165.8(9) . 1_655 ?
U3 Na6 Cs4 60.5(4) 1_655 1_655 ?
U2 Na6 Cs4 116.4(6) . 1_655 ?
U4 Na6 Cs4 60.1(4) 1_655 1_655 ?
U1 Na6 Cs4 115.5(6) . 1_655 ?
O35 Na7 O69 127.1(14) 3_665 . ?
O35 Na7 O41 81.0(11) 3_665 3_665 ?
O69 Na7 O41 87.6(12) . 3_665 ?
O35 Na7 O104 84.6(18) 3_665 . ?
O69 Na7 O104 145.9(19) . . ?
O41 Na7 O104 85.5(17) 3_665 . ?
O35 Na7 O36 77.4(11) 3_665 2_655 ?
O69 Na7 O36 82.1(12) . 2_655 ?
O41 Na7 O36 143.0(12) 3_665 2_655 ?
O104 Na7 O36 121.5(18) . 2_655 ?
O35 Na7 O105 114.1(14) 3_665 . ?
O69 Na7 O105 105.7(14) . . ?
O41 Na7 O105 143.2(13) 3_665 . ?
O104 Na7 O105 64.2(17) . . ?
O36 Na7 O105 73.6(11) 2_655 . ?
O35 Na7 O66 143.2(16) 3_665 . ?
O69 Na7 O66 83.4(14) . . ?
O41 Na7 O66 125.2(14) 3_665 . ?
O104 Na7 O66 73.7(18) . . ?
O36 Na7 O66 88.9(13) 2_655 . ?
O105 Na7 O66 29.4(12) . . ?
O35 Na7 U13 116.8(10) 3_665 . ?
O69 Na7 U13 116.0(10) . . ?
O41 Na7 U13 101.1(8) 3_665 . ?
O104 Na7 U13 34.2(15) . . ?
O36 Na7 U13 115.4(9) 2_655 . ?
O105 Na7 U13 42.2(9) . . ?
O66 Na7 U13 40.5(11) . . ?
O35 Na7 Na5 111.0(10) 3_665 3_665 ?
O69 Na7 Na5 92.8(10) . 3_665 ?
O41 Na7 Na5 42.6(7) 3_665 3_665 ?
O104 Na7 Na5 60.4(16) . 3_665 ?
O36 Na7 Na5 171.5(10) 2_655 3_665 ?
O105 Na7 Na5 101.5(11) . 3_665 ?
O66 Na7 Na5 83.8(11) . 3_665 ?
U13 Na7 Na5 60.9(5) . 3_665 ?
O35 Na7 U5 18.4(7) 3_665 3_665 ?
O69 Na7 U5 108.7(10) . 3_665 ?
O41 Na7 U5 77.2(8) 3_665 3_665 ?
O104 Na7 U5 102.2(16) . 3_665 ?
O36 Na7 U5 72.9(7) 2_655 3_665 ?
O105 Na7 U5 127.2(11) . 3_665 ?
O66 Na7 U5 155.9(13) . 3_665 ?
U13 Na7 U5 135.2(6) . 3_665 ?
Na5 Na7 U5 115.3(6) 3_665 3_665 ?
O35 Na7 U11 75.0(8) 3_665 3_665 ?
O69 Na7 U11 76.4(9) . 3_665 ?
O41 Na7 U11 20.8(6) 3_665 3_665 ?
O104 Na7 U11 104.6(15) . 3_665 ?
O36 Na7 U11 122.8(9) 2_655 3_665 ?
O105 Na7 U11 163.4(11) . 3_665 ?
O66 Na7 U11 138.6(12) . 3_665 ?
U13 Na7 U11 121.7(5) . 3_665 ?
Na5 Na7 U11 61.8(4) 3_665 3_665 ?
U5 Na7 U11 65.4(3) 3_665 3_665 ?
O35 Na7 Cs1 51.7(8) 3_665 2 ?
O69 Na7 Cs1 143.0(10) . 2 ?
O41 Na7 Cs1 123.7(9) 3_665 2 ?
O104 Na7 Cs1 64.0(16) . 2 ?
O36 Na7 Cs1 61.1(8) 2_655 2 ?
O105 Na7 Cs1 62.4(10) . 2 ?
O66 Na7 Cs1 91.8(12) . 2 ?
U13 Na7 Cs1 79.8(4) . 2 ?
Na5 Na7 Cs1 123.2(6) 3_665 2 ?
U5 Na7 Cs1 65.9(3) 3_665 2 ?
U11 Na7 Cs1 125.5(5) 3_665 2 ?
O31 Na8 O32 88.3(13) . . ?
O31 Na8 O81 79.0(12) . . ?
O32 Na8 O81 92.2(13) . . ?
O31 Na8 O82 167.4(17) . . ?
O32 Na8 O82 79.1(13) . . ?
O81 Na8 O82 100.8(15) . . ?
O31 Na8 O102 77.0(14) . . ?
O32 Na8 O102 164.6(17) . . ?
O81 Na8 O102 80.7(14) . . ?
O82 Na8 O102 115.5(17) . . ?
O31 Na8 U9 10.7(7) . . ?
O32 Na8 U9 95.8(10) . . ?
O81 Na8 U9 71.2(9) . . ?
O82 Na8 U9 170.5(13) . . ?
O102 Na8 U9 69.0(11) . . ?
O31 Na8 Cs4 48.2(8) . . ?
O32 Na8 Cs4 55.3(8) . . ?
O81 Na8 Cs4 113.0(11) . . ?
O82 Na8 Cs4 122.3(12) . . ?
O102 Na8 Cs4 115.1(12) . . ?
U9 Na8 Cs4 58.9(4) . . ?
O85 Na9 O5 85.8(14) . . ?
O85 Na9 O78 153.8(17) . . ?
O5 Na9 O78 82.4(14) . . ?
O85 Na9 O34 126.4(16) . . ?
O5 Na9 O34 75.9(12) . . ?
O78 Na9 O34 72.9(13) . . ?
O85 Na9 O13 94.1(14) . 2_655 ?
O5 Na9 O13 131.6(14) . 2_655 ?
O78 Na9 O13 76.8(13) . 2_655 ?
O34 Na9 O13 135.1(14) . 2_655 ?
O85 Na9 Na6 132.8(14) . . ?
O5 Na9 Na6 47.4(9) . . ?
O78 Na9 Na6 43.7(10) . . ?
O34 Na9 Na6 47.5(9) . . ?
O13 Na9 Na6 119.6(12) 2_655 . ?
O85 Na9 U1 70.5(11) . . ?
O5 Na9 U1 16.5(7) . . ?
O78 Na9 U1 94.1(11) . . ?
O34 Na9 U1 90.5(10) . . ?
O13 Na9 U1 124.3(10) 2_655 . ?
Na6 Na9 U1 63.5(6) . . ?
U6 O1 U5 110.7(10) . 1_455 ?
U6 O1 Cs2 99.1(9) . . ?
U5 O1 Cs2 99.0(9) 1_455 . ?
U1 O2 U4 112.1(12) . 1_655 ?
U1 O2 Cs1 100.5(10) . 1_655 ?
U4 O2 Cs1 98.5(10) 1_655 1_655 ?
O30 O3 U5 72.4(17) . . ?
O30 O3 U11 71.4(16) . . ?
U5 O3 U11 129.1(14) . . ?
U1 O4 U4 110.0(11) . 1_655 ?
U1 O4 Cs3 102.1(10) . 1_655 ?
U4 O4 Cs3 99.1(9) 1_655 1_655 ?
U1 O5 Na6 132.7(15) . . ?
U1 O5 Na9 141.4(16) . . ?
Na6 O5 Na9 84.2(12) . . ?
U3 O6 U2 111.8(12) . 1_455 ?
U3 O6 Cs3 99.0(10) . 2 ?
U2 O6 Cs3 96.7(9) 1_455 2 ?
O22 O7 U9 73.1(17) . . ?
O22 O7 U6 73.9(18) . . ?
U9 O7 U6 130.7(14) . . ?
U2 O8 U3 110.3(12) 1_455 . ?
U2 O8 Cs2 102.2(10) 1_455 . ?
U3 O8 Cs2 102.7(11) . . ?
O33 O9 U10 69.7(15) . . ?
O33 O9 U1 75.1(16) . . ?
U10 O9 U1 126.8(12) . . ?
O67 O10 U2 77.2(19) . . ?
O67 O10 U12 69.2(17) . 2_655 ?
U2 O10 U12 127.1(14) . 2_655 ?
O47 O11 U8 72.9(18) . . ?
U5 O12 U6 112.6(14) 1_455 . ?
U5 O12 Cs1 96.0(11) 1_455 4_565 ?
U6 O12 Cs1 96.5(11) . 4_565 ?
U6 O13 Na9 177.2(15) . 2_645 ?
O26 O14 U4 70.9(18) . . ?
O26 O14 U12 72.9(16) . . ?
U4 O14 U12 125.6(13) . . ?
O26 O14 Cs4 89.6(17) . . ?
U4 O14 Cs4 106.9(11) . . ?
U12 O14 Cs4 112.0(11) . . ?
U3 O15 Na1 136.9(14) . . ?
U3 O15 Cs3 115.0(11) . 2 ?
Na1 O15 Cs3 96.4(9) . 2 ?
U3 O15 Cs2 112.2(11) . . ?
Na1 O15 Cs2 95.8(9) . . ?
Cs3 O15 Cs2 89.9(7) 2 . ?
U4 O16 Na6 131.9(15) . 1_455 ?
U4 O16 Cs4 104.0(11) . . ?
Na6 O16 Cs4 98.4(10) 1_455 . ?
U12 O17 Na5 136.0(15) . 2_645 ?
U12 O17 Cs3 118.0(12) . . ?
Na5 O17 Cs3 85.4(10) 2_645 . ?
O51 O18 U5 67.9(17) . . ?
O51 O18 U10 68.6(17) . 4_565 ?
U5 O18 U10 121.3(12) . 4_565 ?
U1 O19 Cs1 116.9(12) . 1_655 ?
U1 O19 Cs3 114.0(11) . 1_655 ?
Cs1 O19 Cs3 81.7(7) 1_655 1_655 ?
O43 O20 U7 72.0(17) . . ?
O43 O20 U4 76.1(19) . 4_565 ?
U7 O20 U4 129.3(14) . 4_565 ?
U3 O21 Na6 127.6(15) . 1_455 ?
U3 O21 Cs4 105.3(11) . . ?
Na6 O21 Cs4 99.3(10) 1_455 . ?
O7 O22 U9 70.4(18) . . ?
O7 O22 U6 70.3(17) . . ?
U9 O22 U6 126.4(14) . . ?
O42 O23 U6 66.0(18) . . ?
O42 O23 U7 73.1(19) . . ?
U6 O23 U7 123.8(13) . . ?
U6 O24 Na3 134.0(19) . . ?
U6 O24 Cs2 116.6(14) . . ?
Na3 O24 Cs2 98.1(12) . . ?
U6 O24 Cs1 116.8(14) . 4_565 ?
Na3 O24 Cs1 91.7(11) . 4_565 ?
Cs2 O24 Cs1 88.6(9) . 4_565 ?
U8 O25 Na1 137.5(13) . 2_645 ?
U8 O25 Cs3 118.4(11) . 1_655 ?
Na1 O25 Cs3 81.7(8) 2_645 1_655 ?
O14 O26 U4 72.7(17) . . ?
O14 O26 U12 71.5(17) . . ?
U4 O26 U12 125.9(12) . . ?
O14 O26 Cs4 63.3(16) . . ?
U4 O26 Cs4 97.5(9) . . ?
U12 O26 Cs4 101.1(10) . . ?
O46 O27 U2 69.5(18) . . ?
O46 O27 U11 72.3(18) . . ?
U2 O27 U11 127.0(12) . . ?
O54 O28 U1 76.3(18) . . ?
O54 O28 U8 67.9(17) . . ?
U1 O28 U8 124.4(12) . . ?
U4 O29 Cs3 115.2(12) . . ?
U4 O29 Cs1 116.2(12) . . ?
Cs3 O29 Cs1 82.4(7) . . ?
O3 O30 U11 70.0(17) . . ?
O3 O30 U5 69.1(16) . . ?
U11 O30 U5 125.8(13) . . ?
U9 O31 Na8 155.3(15) . . ?
U9 O31 Cs4 106.5(11) . . ?
Na8 O31 Cs4 98.2(10) . . ?
U12 O32 Na8 153.7(15) . . ?
U12 O32 Cs4 105.2(10) . . ?
Na8 O32 Cs4 88.7(9) . . ?
O9 O33 U10 71.5(16) . . ?
O9 O33 U1 67.6(15) . . ?
U10 O33 U1 123.0(12) . . ?
U2 O34 Na6 127.8(17) . . ?
U2 O34 Na9 146.4(17) . . ?
Na6 O34 Na9 82.3(12) . . ?
U5 O35 Na7 136.4(17) . 3_665 ?
U5 O35 Cs1 118.2(13) . 4_665 ?
Na7 O35 Cs1 92.0(10) 3_665 4_665 ?
U5 O35 Cs2 116.1(12) . 1_655 ?
Na7 O35 Cs2 93.6(10) 3_665 1_655 ?
Cs1 O35 Cs2 88.6(8) 4_665 1_655 ?
U10 O36 Na7 137.4(15) . 2_645 ?
U10 O36 Cs1 121.9(12) . 1_655 ?
Na7 O36 Cs1 79.7(8) 2_645 1_655 ?
O50 O37 U7 73.8(18) . . ?
U2 O39 Na5 133.4(16) . . ?
U2 O39 Cs3 114.0(11) . 2_655 ?
Na5 O39 Cs3 95.8(10) . 2_655 ?
U2 O39 Cs2 114.6(11) . 1_655 ?
Na5 O39 Cs2 99.4(10) . 1_655 ?
Cs3 O39 Cs2 90.3(7) 2_655 1_655 ?
O53 O40 U10 70.7(18) . . ?
U11 O41 Na5 129.3(14) . . ?
U11 O41 Na7 130.2(13) . 3_665 ?
Na5 O41 Na7 94.3(11) . 3_665 ?
U11 O41 Cs2 118.5(11) . 1_655 ?
Na5 O41 Cs2 85.6(9) . 1_655 ?
Na7 O41 Cs2 82.7(9) 3_665 1_655 ?
O23 O42 U6 77(2) . . ?
O23 O42 U7 71.4(18) . . ?
U6 O42 U7 129.5(16) . . ?
O20 O43 U7 71.9(18) . . ?
O20 O43 U4 68.8(17) . 4_565 ?
U7 O43 U4 124.6(13) . 4_565 ?
O65 O44 U3 75(2) 2_655 . ?
O65 O44 U8 70.8(18) 2_655 2_655 ?
U3 O44 U8 126.1(16) . 2_655 ?
U8 O45 Na2 137.6(15) . . ?
U8 O45 Na4 139.8(14) . . ?
Na2 O45 Na4 80.8(11) . . ?
O27 O46 U2 75.3(19) . . ?
O27 O46 U11 73.9(18) . . ?
U2 O46 U11 131.9(15) . . ?
O11 O47 U8 69.4(18) . . ?
O59 O49 U12 71.9(18) . . ?
O37 O50 U7 69.8(18) . . ?
O18 O51 U5 74.6(18) . . ?
O18 O51 U10 75.1(17) . 4_565 ?
U5 O51 U10 129.9(15) . 4_565 ?
O56 O52 U3 72.8(19) . . ?
O56 O52 U9 72.4(17) . . ?
U3 O52 U9 129.0(14) . . ?
O56 O52 Cs4 80.2(18) . . ?
U3 O52 Cs4 108.0(12) . . ?
U9 O52 Cs4 101.5(10) . . ?
O40 O53 U10 71.2(18) . . ?
O28 O54 U8 76.2(18) . . ?
O28 O54 U1 67.4(16) . . ?
U8 O54 U1 124.1(13) . . ?
O64 O55 U11 72.8(18) . . ?
O52 O56 U3 69.9(17) . . ?
O52 O56 U9 72.2(18) . . ?
U3 O56 U9 126.9(14) . . ?
O52 O56 Cs4 71.0(17) . . ?
U3 O56 Cs4 103.2(11) . . ?
U9 O56 Cs4 98.1(11) . . ?
U9 O57 Na3 129.7(14) . . ?
U9 O57 Na1 129.9(14) . . ?
Na3 O57 Na1 95.8(11) . . ?
U9 O57 Cs2 117.5(12) . . ?
Na3 O57 Cs2 82.8(9) . . ?
Na1 O57 Cs2 83.4(9) . . ?
U11 O58 Na4 144.5(15) . . ?
U11 O58 Na2 136.4(15) . . ?
Na4 O58 Na2 77.9(11) . . ?
O49 O59 U12 70.8(18) . . ?
O61 O60 U9 73(2) . . ?
O60 O61 U9 70.7(19) . . ?
U7 O62 Na3 135.3(16) . . ?
U7 O62 Cs1 120.1(14) . 4_565 ?
Na3 O62 Cs1 79.7(10) . 4_565 ?
O55 O64 U11 69.4(18) . . ?
O44 O65 U8 71.1(19) 2_645 . ?
O44 O65 U3 66.9(18) 2_645 2_645 ?
U8 O65 U3 121.0(14) . 2_645 ?
O105 O66 U13 75(3) . . ?
O105 O66 Na1 82(3) . . ?
U13 O66 Na1 90.6(17) . . ?
O105 O66 Na7 75(3) . . ?
U13 O66 Na7 86.5(16) . . ?
Na1 O66 Na7 157(2) . . ?
O10 O67 U12 73.8(18) . 2_655 ?
O10 O67 U2 65.3(17) . . ?
U12 O67 U2 122.5(13) 2_655 . ?
U13 O68 Na1 107.6(16) . . ?
U13 O68 Na3 108.8(16) . . ?
Na1 O68 Na3 100.7(15) . . ?
U13 O68 Cs2 138.7(17) . . ?
Na1 O68 Cs2 100.3(12) . . ?
Na3 O68 Cs2 94.8(12) . . ?
Na6 O78 Na9 86.3(15) . . ?
Na2 O100 Na4 82.7(15) . . ?
O107 O103 U13 70(3) . . ?
O107 O103 Na5 78(3) . 3_665 ?
U13 O103 Na5 90.6(16) . 3_665 ?
O107 O103 Na3 78(3) . . ?
U13 O103 Na3 87.4(15) . . ?
Na5 O103 Na3 154.5(19) 3_665 . ?
U13 O104 Na7 98(3) . . ?
U13 O104 Cs2 157(3) . 3_565 ?
Na7 O104 Cs2 100(2) . 3_565 ?
U13 O104 Cs1 113(2) . 2 ?
Na7 O104 Cs1 77.2(16) . 2 ?
Cs2 O104 Cs1 85.1(17) 3_565 2 ?
O66 O105 U13 69(3) . . ?
O66 O105 Na1 68(3) . . ?
U13 O105 Na1 84.7(13) . . ?
O66 O105 Na7 75(3) . . ?
U13 O105 Na7 84.9(13) . . ?
Na1 O105 Na7 143.2(19) . . ?
O66 O105 Cs1 151(3) . 2 ?
U13 O105 Cs1 104.3(14) . 2 ?
Na1 O105 Cs1 140.9(15) . 2 ?
Na7 O105 Cs1 75.9(10) . 2 ?
U13 O106 U13 120(3) . 3_565 ?
U13 O106 Cs3 122(3) . 4_565 ?
U13 O106 Cs3 115(2) 3_565 4_565 ?
U13 O106 Cs2 106(2) . 3_565 ?
U13 O106 Cs2 101(2) 3_565 3_565 ?
Cs3 O106 Cs2 81.2(15) 4_565 3_565 ?
O103 O107 U13 71(3) . . ?
O103 O107 Na5 71(3) . 3_665 ?
U13 O107 Na5 88.3(19) . 3_665 ?
O103 O107 Na3 72(3) . . ?
U13 O107 Na3 85.5(19) . . ?
Na5 O107 Na3 142(3) 3_665 . ?
O103 O107 Cs1 145(4) . 4_565 ?
U13 O107 Cs1 106(2) . 4_565 ?
Na5 O107 Cs1 144(2) 3_665 4_565 ?
Na3 O107 Cs1 72.9(14) . 4_565 ?
O103 O107 Cs3 147(4) . 4_565 ?
U13 O107 Cs3 109(2) . 4_565 ?
Na5 O107 Cs3 76.1(14) 3_665 4_565 ?
Na3 O107 Cs3 141(2) . 4_565 ?
Cs1 O107 Cs3 68.5(12) 4_565 4_565 ?

loop_
_geom_bond_atom_site_label_1
_geom_bond_atom_site_label_2
_geom_bond_distance
_geom_bond_site_symmetry_2
_geom_bond_publ_flag
U1 O19 1.83(3) . ?
U1 O5 1.89(3) . ?
U1 O28 2.29(3) . ?
U1 O2 2.33(3) . ?
U1 O4 2.33(3) . ?
U1 O9 2.35(3) . ?
U1 O54 2.41(3) . ?
U1 O33 2.46(3) . ?
U2 O39 1.84(3) . ?
U2 O34 1.86(3) . ?
U2 O46 2.26(3) . ?
U2 O10 2.27(3) . ?
U2 O27 2.34(3) . ?
U2 O8 2.37(3) 1_655 ?
U2 O6 2.42(3) 1_655 ?
U2 O67 2.44(3) . ?
U3 O21 1.82(3) . ?
U3 O15 1.86(3) . ?
U3 O52 2.26(3) . ?
U3 O6 2.29(3) . ?
U3 O56 2.30(3) . ?
U3 O44 2.31(4) . ?
U3 O8 2.39(3) . ?
U3 O65 2.43(3) 2_655 ?
U4 O29 1.81(3) . ?
U4 O16 1.87(3) . ?
U4 O26 2.32(3) . ?
U4 O20 2.32(3) 4_566 ?
U4 O14 2.34(3) . ?
U4 O2 2.37(3) 1_455 ?
U4 O43 2.42(3) 4_566 ?
U4 O4 2.42(3) 1_455 ?
U5 O35 1.78(3) . ?
U5 O38 1.86(3) . ?
U5 O51 2.29(3) . ?
U5 O12 2.33(4) 1_655 ?
U5 O3 2.35(3) . ?
U5 O1 2.38(3) 1_655 ?
U5 O18 2.38(3) . ?
U5 O30 2.40(3) . ?
U6 O24 1.82(3) . ?
U6 O13 1.84(3) . ?
U6 O42 2.22(4) . ?
U6 O23 2.37(3) . ?
U6 O12 2.37(4) . ?
U6 O1 2.37(3) . ?
U6 O7 2.38(3) . ?
U6 O22 2.42(3) . ?
U7 O62 1.84(3) . ?
U7 O63 1.86(3) . ?
U7 O37 2.27(3) . ?
U7 O20 2.31(3) . ?
U7 O43 2.31(3) . ?
U7 O50 2.32(3) . ?
U7 O23 2.41(3) . ?
U7 O42 2.43(3) . ?
U8 O45 1.81(3) . ?
U8 O25 1.83(2) . ?
U8 O11 2.29(3) . ?
U8 O54 2.33(3) . ?
U8 O47 2.34(3) . ?
U8 O65 2.37(3) . ?
U8 O44 2.38(4) 2_645 ?
U8 O28 2.44(3) . ?
U9 O31 1.83(3) . ?
U9 O57 1.85(3) . ?
U9 O60 2.26(3) . ?
U9 O61 2.29(3) . ?
U9 O7 2.33(3) . ?
U9 O22 2.37(3) . ?
U9 O52 2.40(3) . ?
U9 O56 2.41(3) . ?
U10 O36 1.76(3) . ?
U10 O48 1.83(3) . ?
U10 O53 2.27(3) . ?
U10 O40 2.28(4) . ?
U10 O33 2.31(3) . ?
U10 O9 2.33(3) . ?
U10 O51 2.36(3) 4_566 ?
U10 O18 2.45(3) 4_566 ?
U11 O58 1.80(3) . ?
U11 O41 1.86(3) . ?
U11 O55 2.22(3) . ?
U11 O64 2.27(3) . ?
U11 O3 2.36(3) . ?
U11 O30 2.38(3) . ?
U11 O46 2.38(3) . ?
U11 O27 2.40(3) . ?
U12 O17 1.85(3) . ?
U12 O32 1.88(3) . ?
U12 O49 2.28(3) . ?
U12 O59 2.30(3) . ?
U12 O67 2.36(3) 2_645 ?
U12 O14 2.38(3) . ?
U12 O26 2.40(3) . ?
U12 O10 2.43(3) 2_645 ?
U13 O68 1.89(3) . ?
U13 O104 1.96(7) . ?
U13 O66 2.25(5) . ?
U13 O106 2.28(7) . ?
U13 O107 2.32(6) . ?
U13 O103 2.32(5) . ?
U13 O105 2.33(4) . ?
U13 O106 2.52(7) 3_565 ?
Cs1 O29 3.17(3) . ?
Cs1 O19 3.17(3) 1_455 ?
Cs1 O35 3.18(3) 4_466 ?
Cs1 O24 3.22(3) 4_566 ?
Cs1 O2 3.24(3) 1_455 ?
Cs1 O12 3.40(3) 4_566 ?
Cs2 O104 2.81(7) 3_565 ?
Cs2 O68 3.09(4) . ?
Cs2 O8 3.10(3) . ?
Cs2 O39 3.17(3) 1_455 ?
Cs2 O24 3.19(3) . ?
Cs2 O35 3.23(3) 1_455 ?
Cs2 O15 3.25(3) . ?
Cs2 O1 3.26(3) . ?
Cs2 O106 3.50(7) 3_565 ?
Cs3 O15 3.09(3) 2_545 ?
Cs3 O4 3.12(3) 1_455 ?
Cs3 O39 3.14(3) 2_645 ?
Cs3 O29 3.15(3) . ?
Cs3 O19 3.19(3) 1_455 ?
Cs3 O6 3.21(3) 2_545 ?
Cs3 O106 3.39(7) 4_566 ?
Cs4 O14 2.87(3) . ?
Cs4 O52 2.87(3) . ?
Cs4 O56 2.99(3) . ?
Cs4 O31 3.18(3) . ?
Cs4 O95 3.18(4) 4_566 ?
Cs4 O26 3.21(3) . ?
Cs4 O21 3.30(3) . ?
Cs4 O16 3.33(3) . ?
Cs4 O97 3.43(5) . ?
Cs4 O32 3.47(3) . ?
Na1 O68 2.35(4) . ?
Na1 O15 2.36(3) . ?
Na1 O70 2.39(4) 2_655 ?
Na1 O25 2.49(3) 2_655 ?
Na1 O57 2.56(3) . ?
Na1 O66 2.57(5) . ?
Na1 O105 2.75(4) . ?
Na2 O100 2.35(5) . ?
Na2 O45 2.41(3) . ?
Na2 O84 2.43(4) . ?
Na2 O83 2.46(5) . ?
Na2 O58 2.55(4) . ?
Na3 O24 2.25(4) . ?
Na3 O99 2.39(4) . ?
Na3 O62 2.46(4) . ?
Na3 O57 2.50(3) . ?
Na3 O68 2.53(4) . ?
Na3 O103 2.88(5) . ?
Na3 O107 2.96(6) . ?
Na4 O71 2.37(4) . ?
Na4 O79 2.37(4) . ?
Na4 O100 2.39(4) . ?
Na4 O45 2.42(3) . ?
Na4 O58 2.43(3) . ?
Na5 O39 2.34(3) . ?
Na5 O75 2.36(4) . ?
Na5 O17 2.40(3) 2_655 ?
Na5 O41 2.51(3) . ?
Na5 O103 2.77(5) 3_665 ?
Na5 O107 2.86(6) 3_665 ?
Na6 O78 2.30(4) . ?
Na6 O21 2.43(4) 1_655 ?
Na6 O16 2.43(4) 1_655 ?
Na6 O5 2.45(4) . ?
Na6 O34 2.46(4) . ?
Na6 O72 2.51(4) . ?
Na7 O35 2.39(4) 3_665 ?
Na7 O69 2.40(4) . ?
Na7 O41 2.53(3) 3_665 ?
Na7 O104 2.60(7) . ?
Na7 O36 2.60(3) 2_655 ?
Na7 O105 2.77(4) . ?
Na7 O66 2.77(5) . ?
Na8 O31 2.36(4) . ?
Na8 O32 2.48(4) . ?
Na8 O81 2.53(4) . ?
Na8 O82 2.58(5) . ?
Na8 O102 2.62(5) . ?
Na9 O85 2.46(5) . ?
Na9 O5 2.49(4) . ?
Na9 O78 2.54(5) . ?
Na9 O34 2.57(4) . ?
Na9 O13 2.80(4) 2_655 ?
O1 U5 2.38(3) 1_455 ?
O2 U4 2.37(3) 1_655 ?
O2 Cs1 3.24(3) 1_655 ?
O3 O30 1.57(4) . ?
O4 U4 2.42(3) 1_655 ?
O4 Cs3 3.12(3) 1_655 ?
O6 U2 2.42(3) 1_455 ?
O6 Cs3 3.21(3) 2 ?
O7 O22 1.47(4) . ?
O8 U2 2.37(3) 1_455 ?
O9 O33 1.54(4) . ?
O10 O67 1.52(4) . ?
O10 U12 2.43(3) 2_655 ?
O11 O47 1.50(4) . ?
O12 U5 2.33(4) 1_455 ?
O12 Cs1 3.40(3) 4_565 ?
O13 Na9 2.80(4) 2_645 ?
O14 O26 1.46(4) . ?
O15 Cs3 3.09(3) 2 ?
O16 Na6 2.43(4) 1_455 ?
O17 Na5 2.40(3) 2_645 ?
O18 O51 1.50(4) . ?
O18 U10 2.45(3) 4_565 ?
O19 Cs1 3.17(3) 1_655 ?
O19 Cs3 3.19(3) 1_655 ?
O20 O43 1.43(4) . ?
O20 U4 2.32(3) 4_565 ?
O21 Na6 2.43(4) 1_455 ?
O23 O42 1.48(4) . ?
O24 Cs1 3.22(3) 4_565 ?
O25 Na1 2.49(3) 2_645 ?
O25 Cs3 3.63(3) 1_655 ?
O27 O46 1.39(4) . ?
O28 O54 1.47(4) . ?
O35 Na7 2.39(4) 3_665 ?
O35 Cs1 3.18(3) 4_665 ?
O35 Cs2 3.23(3) 1_655 ?
O36 Na7 2.60(3) 2_645 ?
O36 Cs1 3.60(3) 1_655 ?
O37 O50 1.43(4) . ?
O39 Cs3 3.14(3) 2_655 ?
O39 Cs2 3.17(3) 1_655 ?
O40 O53 1.48(4) . ?
O41 Na7 2.53(3) 3_665 ?
O41 Cs2 3.62(3) 1_655 ?
O43 U4 2.42(3) 4_565 ?
O44 O65 1.55(5) 2_655 ?
O44 U8 2.38(4) 2_655 ?
O49 O59 1.46(4) . ?
O51 U10 2.36(3) 4_565 ?
O52 O56 1.46(4) . ?
O55 O64 1.46(4) . ?
O60 O61 1.42(4) . ?
O62 Cs1 3.60(3) 4_565 ?
O65 O44 1.55(5) 2_645 ?
O65 U3 2.43(3) 2_645 ?
O66 O105 1.41(6) . ?
O67 U12 2.36(3) 2_655 ?
O70 Na1 2.39(4) 2_645 ?
O95 Cs4 3.18(4) 4_565 ?
O103 O107 1.54(7) . ?
O103 Na5 2.77(5) 3_665 ?
O104 Cs2 2.81(7) 3_565 ?
O106 U13 2.52(7) 3_565 ?
O106 Cs3 3.39(7) 4_565 ?
O106 Cs2 3.50(7) 3_565 ?
O107 Na5 2.86(6) 3_665 ?
